data_7245613
loop_
_publ_author_name
'Hu, Cong'
'Li, Ying-Yu'
'Qiu, Qi-Ming'
'Han, Hong-Liang'
'Gu, Chao-Yue'
'Yang, Yu-Ping'
'Dai, Li-Xiong'
'Jin, Qiong-Hua'

_publ_section_title
;
 Efficient dye degradation and THz spectra of {PMo12} based rare earth
 phosphine oxide complexes
;
_journal_name_full CrystEngComm
_journal_paper_doi 10.1039/D2CE00989G
_journal_year 2022
_chemical_formula_moiety 'C40 H85 Eu O24 P8, 2(Mo6 O20 P0.5), 2(C2 H3 N)'
_chemical_formula_sum 'C44 H91 Eu Mo12 N2 O64 P9'
_chemical_formula_weight 3254.15
_space_group_crystal_system triclinic
_space_group_IT_number 2
_space_group_name_Hall '-P 1'
_space_group_name_H-M_alt 'P -1'
_atom_sites_solution_hydrogens geom
_audit_creation_date 2021-01-21
_audit_creation_method
;
Olex2 1.2
(compiled 2018.05.29 svn.r3508 for OlexSys, GUI svn.r5506)
;
_audit_update_record
;
2022-06-15 deposited with the CCDC.	2022-08-26 downloaded from the CCDC.
;
_cell_angle_alpha 100.341(3)
_cell_angle_beta 95.132(2)
_cell_angle_gamma 114.438(4)
_cell_formula_units_Z 2
_cell_length_a 13.7674(14)
_cell_length_b 14.6533(15)
_cell_length_c 27.613(3)
_cell_measurement_reflns_used 4699
_cell_measurement_temperature 298(2)
_cell_measurement_theta_max 24.944
_cell_measurement_theta_min 2.438
_cell_volume 4905.1(9)
_computing_cell_refinement 'Bruker SMART'
_computing_data_collection 'Bruker SMART'
_computing_data_reduction 'Bruker SAINT'
_computing_molecular_graphics 'Olex2 (Dolomanov et al., 2009)'
_computing_publication_material 'Olex2 (Dolomanov et al., 2009)'
_computing_structure_refinement 'ShelXL (Sheldrick, 2015)'
_computing_structure_solution 'SHELXS-97 (Sheldrick, 1990)'
_diffrn_ambient_temperature 298.15
_diffrn_measured_fraction_theta_full 0.958
_diffrn_measured_fraction_theta_max 0.983
_diffrn_measurement_device_type 'CCD area detector'
_diffrn_measurement_method 'phi and omega scans'
_diffrn_radiation_type MoK\a
_diffrn_radiation_wavelength 0.71073
_diffrn_reflns_av_R_equivalents 0.0464
_diffrn_reflns_av_unetI/netI 0.1269
_diffrn_reflns_Laue_measured_fraction_full 0.958
_diffrn_reflns_Laue_measured_fraction_max 0.983
_diffrn_reflns_limit_h_max 16
_diffrn_reflns_limit_h_min -13
_diffrn_reflns_limit_k_max 13
_diffrn_reflns_limit_k_min -17
_diffrn_reflns_limit_l_max 32
_diffrn_reflns_limit_l_min -32
_diffrn_reflns_number 24424
_diffrn_reflns_point_group_measured_fraction_full 0.958
_diffrn_reflns_point_group_measured_fraction_max 0.983
_diffrn_reflns_theta_full 25.242
_diffrn_reflns_theta_max 25.020
_diffrn_reflns_theta_min 1.904
_exptl_absorpt_coefficient_mu 2.356
_exptl_absorpt_correction_T_max 0.5384
_exptl_absorpt_correction_T_min 0.4760
_exptl_absorpt_correction_type multi-scan
_exptl_absorpt_process_details sadabs
_exptl_crystal_colour yellow
_exptl_crystal_colour_primary yellow
_exptl_crystal_density_diffrn 2.203
_exptl_crystal_density_method 'not measured'
_exptl_crystal_description block
_exptl_crystal_F_000 3166
_exptl_crystal_size_max 0.37
_exptl_crystal_size_mid 0.32
_exptl_crystal_size_min 0.3
_refine_diff_density_max 1.310
_refine_diff_density_min -1.159
_refine_diff_density_rms 0.161
_refine_ls_extinction_method none
_refine_ls_goodness_of_fit_ref 0.998
_refine_ls_hydrogen_treatment constr
_refine_ls_matrix_type full
_refine_ls_number_parameters 1223
_refine_ls_number_reflns 17038
_refine_ls_number_restraints 304
_refine_ls_restrained_S_all 1.269
_refine_ls_R_factor_all 0.1589
_refine_ls_R_factor_gt 0.0710
_refine_ls_shift/su_max 0.002
_refine_ls_shift/su_mean 0.000
_refine_ls_structure_factor_coef Fsqd
_refine_ls_weighting_details
;
 w=1/[\s^2^(Fo^2^)+(0.0844P)^2^]
 where P=(Fo^2^+2Fc^2^)/3
;
_refine_ls_weighting_scheme calc
_refine_ls_wR_factor_gt 0.1662
_refine_ls_wR_factor_ref 0.1997
_reflns_Friedel_coverage 0.000
_reflns_number_gt 8244
_reflns_number_total 17038
_reflns_threshold_expression 'I > 2\s(I)'
_cod_data_source_file d2ce00989g2.cif
_cod_data_source_block 210111g
_cod_original_cell_volume 4905.0(9)
_cod_database_code 7245613
_shelxl_version_number 2013-2
_shelx_space_group_comment
;
The symmetry employed for this shelxl refinement is uniquely defined
by the following loop, which should always be used as a source of
symmetry information in preference to the above space-group names.
They are only intended as comments.
;
_shelx_estimated_absorpt_t_max 0.538
_shelx_estimated_absorpt_t_min 0.476
_olex2_refinement_description
;
1. Fixed Uiso
 At 1.2 times of:
  All C(H) groups, All C(H,H) groups
 At 1.5 times of:
  All C(H,H,H) groups
2. Restrained distances
 N1-C41 = N2-C43
 1.15 with sigma of 0.01
 C41-C42 = C43-C44
 1.48 with sigma of 0.01
 C31-C32 = C33-C34 = C35-C36 = C37-C38 = C39-C40
 1.53 with sigma of 0.01
 O20-C33 = O21-C35 = O23-C37 = O24-C39
 1.43 with sigma of 0.01
 C21-C22 = C23-C24 = C25-C26 = C27-C28 = C29-C30
 1.53 with sigma of 0.01
 O14-C23 = O15-C25 = O17-C27 = O18-C29
 1.43 with sigma of 0.01
 C11-C12 = C13-C14 = C15-C16 = C17-C18 = C19-C20
 1.53 with sigma of 0.01
 O8-C13 = O9-C15 = O11-C17 = O12-C19
 1.43 with sigma of 0.01
 C1-C2 = C3-C4 = C5-C6 = C7-C8 = C9-C10
 1.53 with sigma of 0.01
 O2-C3 = O3-C5 = O5-C7 = O6-C9
 1.43 with sigma of 0.01
 P10-O47 = P10-O48 = P10-O49 = P10-O50
 1.58 with sigma of 0.01
 P1-O3 = P9-O25 = P9-O26 = P9-O27 = P9-O28
 1.58 with sigma of 0.01
 O3-C6
 2.46 with sigma of 0.02
 O21-C35
 2.46 with sigma of 0.0005
 C4-C3
 1.535 with sigma of 0.0005
3. Rigid bond restraints
 C3, C4
 with sigma for 1-2 distances of 0.01 and sigma for 1-3 distances of 0.02
 C19, C20
 with sigma for 1-2 distances of 0.01 and sigma for 1-3 distances of 0.02
4. Uiso/Uaniso restraints and constraints
C1 \\sim C2 \\sim C3 \\sim C4 \\sim C5 \\sim C6 \\sim C7 \\sim C8 \\sim C9
\\sim C10 \\sim C11 \\sim C12 \\sim C13 \\sim C14 \\sim C15 \\sim C16 \\sim C17
\\sim C18 \\sim C19 \\sim C20 \\sim C21 \\sim C22 \\sim C23 \\sim C24 \\sim C25
\\sim C26 \\sim C27 \\sim C28 \\sim C29 \\sim C30 \\sim C31 \\sim C32 \\sim C33
\\sim C34 \\sim C35 \\sim C36 \\sim C37 \\sim C38 \\sim C39 \\sim C40 \\sim C41
\\sim C42 \\sim C43 \\sim C44 \\sim N1 \\sim N2: within 3.8A with sigma of 0.02
and sigma for terminal atoms of 0.04
5. Others
 Fixed Sof: O25(0.5) O26(0.5) O27(0.5) O28(0.5) O47(0.5) O48(0.5) O49(0.5)
 O50(0.5)
6.a Secondary CH2 refined with riding coordinates:
 C3(H3A,H3B), C5(H5A,H5B), C7(H7A,H7B), C9(H9A,H9B), C13(H13A,H13B), C15(H15A,
 H15B), C17(H17A,H17B), C19(H19A,H19B), C21(H21A,H21B), C23(H23A,H23B),
 C25(H25A,H25B), C27(H27A,H27B), C29(H29A,H29B), C31(H31A,H31B), C33(H33A,H33B),
  C37(H37A,H37B), C39(H39A,H39B)
6.b Me refined with riding coordinates:
 C4(H4A,H4B,H4C), C6(H6A,H6B,H6C), C8(H8A,H8B,H8C), C10(H10A,H10B,H10C),
 C14(H14A,H14B,H14C), C16(H16A,H16B,H16C), C18(H18A,H18B,H18C), C20(H20A,H20B,
 H20C), C24(H24A,H24B,H24C), C26(H26A,H26B,H26C), C28(H28A,H28B,H28C), C30(H30A,
 H30B,H30C), C34(H34A,H34B,H34C), C38(H38A,H38B,H38C), C40(H40A,H40B,H40C),
 C42(H42A,H42B,H42C), C44(H44A,H44B,H44C)
6.c Aromatic/amide H refined with riding coordinates:
 C1(H1), C2(H2), C11(H11), C12(H12), C22(H22), C32(H32)
;
_olex2_submission_special_instructions 'No special instructions were received'

loop_
_space_group_symop_operation_xyz
'x, y, z'
'-x, -y, -z'

loop_
_atom_site_label
_atom_site_type_symbol
_atom_site_fract_x
_atom_site_fract_y
_atom_site_fract_z
_atom_site_U_iso_or_equiv
_atom_site_adp_type
_atom_site_occupancy
_atom_site_site_symmetry_order
_atom_site_calc_flag
_atom_site_refinement_flags_posn
_atom_site_refinement_flags_adp
_atom_site_refinement_flags_occupancy
_atom_site_disorder_assembly
_atom_site_disorder_group
Eu1 Eu 0.24634(6) 0.49909(5) 0.25103(2) 0.0415(2) Uani 1 1 d . . . . .
Mo1 Mo 0.01633(15) 0.24246(10) 0.49246(6) 0.0780(5) Uani 1 1 d . . . . .
Mo2 Mo -0.23208(13) 0.04441(11) 0.50049(6) 0.0712(4) Uani 1 1 d . . . . .
Mo3 Mo -0.12477(15) 0.02891(12) 0.39062(5) 0.0798(5) Uani 1 1 d . . . . .
Mo4 Mo 0.10316(13) -0.02251(12) 0.38977(5) 0.0699(4) Uani 1 1 d . . . . .
Mo5 Mo 0.24727(12) 0.19689(10) 0.48928(6) 0.0674(4) Uani 1 1 d . . . . .
Mo6 Mo 0.14520(15) 0.21587(10) 0.60119(5) 0.0796(5) Uani 1 1 d . . . . .
Mo7 Mo 0.27177(10) 0.82748(9) 1.03813(5) 0.0532(4) Uani 1 1 d . . . . .
Mo8 Mo 0.47605(11) 0.75476(9) 1.00652(5) 0.0579(4) Uani 1 1 d . . . . .
Mo9 Mo 0.30445(11) 0.77967(10) 0.91265(5) 0.0571(4) Uani 1 1 d . . . . .
Mo10 Mo 0.34787(11) 1.02719(10) 0.89884(5) 0.0555(4) Uani 1 1 d . . . . .
Mo11 Mo 0.28415(10) 1.06306(10) 1.01957(5) 0.0524(4) Uani 1 1 d . . . . .
Mo12 Mo 0.45424(10) 1.06186(10) 1.12217(4) 0.0496(3) Uani 1 1 d . . . . .
P1 P 0.1191(5) 0.6777(4) 0.25593(18) 0.0820(15) Uani 1 1 d D . . . .
P2 P 0.2799(4) 0.6776(4) 0.37183(16) 0.0725(13) Uani 1 1 d . . . . .
P3 P 0.0292(3) 0.3739(3) 0.32088(15) 0.0588(11) Uani 1 1 d . . . . .
P4 P 0.2949(4) 0.3585(4) 0.34148(18) 0.0740(14) Uani 1 1 d . . . . .
P5 P 0.2198(3) 0.5147(3) 0.11772(14) 0.0556(10) Uani 1 1 d . . . . .
P6 P 0.4363(4) 0.7343(4) 0.21738(18) 0.0869(17) Uani 1 1 d . . . . .
P7 P 0.4239(3) 0.4058(3) 0.18593(15) 0.0562(10) Uani 1 1 d . . . . .
P8 P 0.1403(3) 0.2165(3) 0.18727(16) 0.0589(11) Uani 1 1 d . . . . .
P9 P 0.0000 0.0000 0.5000 0.0382(12) Uani 1 2 d DS T P . .
P10 P 0.5000 1.0000 1.0000 0.0331(11) Uani 1 2 d DS T P . .
N1 N 0.016(2) 0.087(2) 0.9279(11) 0.229(12) Uani 1 1 d D U . . .
N2 N 0.628(2) 0.223(2) 0.3863(11) 0.228(12) Uani 1 1 d D U . . .
O1 O 0.1481(9) 0.5967(8) 0.2406(4) 0.073(3) Uani 1 1 d . . . . .
O2 O 0.1535(12) 0.7481(11) 0.2180(6) 0.131(5) Uani 1 1 d D . . . .
O4 O 0.2995(8) 0.6184(7) 0.3291(3) 0.064(3) Uani 1 1 d . . . . .
O5 O 0.2452(11) 0.6127(9) 0.4099(4) 0.095(4) Uani 1 1 d D . . . .
O6 O 0.3764(12) 0.7798(9) 0.3977(4) 0.106(4) Uani 1 1 d D . . . .
O7 O 0.0927(8) 0.4306(8) 0.2882(3) 0.068(3) Uani 1 1 d . . . . .
O8 O -0.0658(9) 0.2710(8) 0.2932(5) 0.092(4) Uani 1 1 d D . . . .
O9 O -0.0166(9) 0.4404(8) 0.3514(4) 0.083(3) Uani 1 1 d D . . . .
O10 O 0.3077(8) 0.4300(8) 0.3102(3) 0.066(3) Uani 1 1 d . . . . .
O11 O 0.3288(11) 0.2758(10) 0.3132(5) 0.116(5) Uani 1 1 d D . . . .
O12 O 0.3594(12) 0.4024(14) 0.3933(6) 0.137(6) Uani 1 1 d D . . . .
O13 O 0.2047(8) 0.4821(7) 0.1638(3) 0.067(3) Uani 1 1 d . . . . .
O14 O 0.1320(11) 0.5372(10) 0.0940(4) 0.093(4) Uani 1 1 d D . . . .
O15 O 0.2321(9) 0.4320(8) 0.0801(3) 0.073(3) Uani 1 1 d D . . . .
O16 O 0.3817(8) 0.6538(7) 0.2412(4) 0.072(3) Uani 1 1 d . . . . .
O17 O 0.4393(12) 0.8372(9) 0.2503(6) 0.130(5) Uani 1 1 d D . . . .
O18 O 0.5486(14) 0.7525(13) 0.2113(5) 0.162(8) Uani 1 1 d D . . . .
O19 O 0.3828(7) 0.4601(7) 0.2200(3) 0.060(3) Uani 1 1 d . . . . .
O20 O 0.4849(8) 0.4738(7) 0.1523(4) 0.069(3) Uani 1 1 d D . . . .
O21 O 0.5038(11) 0.3732(11) 0.2125(4) 0.121(5) Uani 1 1 d D . . . .
O22 O 0.1539(7) 0.3183(7) 0.2135(4) 0.059(3) Uani 1 1 d . . . . .
O23 O 0.0652(10) 0.1713(8) 0.1367(4) 0.092(4) Uani 1 1 d D . . . .
O24 O 0.0957(9) 0.1331(9) 0.2163(5) 0.094(4) Uani 1 1 d D . . . .
O25 O -0.0698(12) 0.0524(12) 0.4790(6) 0.049(5) Uani 0.5 1 d D . . . .
O26 O 0.1034(11) 0.0282(12) 0.4772(6) 0.053(5) Uani 0.5 1 d D . . . .
O27 O 0.0208(14) 0.0353(11) 0.5577(3) 0.052(5) Uani 0.5 1 d D . . . .
O28 O -0.0835(10) -0.1165(7) 0.4853(5) 0.042(4) Uani 0.5 1 d D . . . .
O29 O -0.1252(11) 0.1775(8) 0.5060(4) 0.120(5) Uani 1 1 d . . . . .
O30 O -0.0408(12) 0.1631(8) 0.4259(4) 0.119(5) Uani 1 1 d . . . . .
O31 O 0.1520(12) 0.2559(11) 0.4778(4) 0.109(5) Uani 1 1 d . . . . .
O32 O 0.0739(12) 0.2657(11) 0.5594(4) 0.111(5) Uani 1 1 d . . . . .
O33 O 0.0236(9) 0.3563(7) 0.4881(4) 0.084(3) Uani 1 1 d . . . . .
O34 O -0.2268(13) 0.0193(9) 0.4321(5) 0.144(7) Uani 1 1 d . . . . .
O35 O -0.2897(9) -0.0972(8) 0.4957(4) 0.073(3) Uani 1 1 d . . . . .
O36 O -0.3412(9) 0.0643(8) 0.5014(5) 0.096(4) Uani 1 1 d . . . . .
O37 O 0.0026(9) 0.0287(8) 0.3721(4) 0.096(4) Uani 1 1 d . . . . .
O38 O -0.1795(9) -0.1155(8) 0.3799(5) 0.097(4) Uani 1 1 d . . . . .
O39 O -0.1813(10) 0.0402(9) 0.3400(4) 0.090(4) Uani 1 1 d . . . . .
O40 O 0.2001(9) 0.1164(8) 0.4248(4) 0.081(3) Uani 1 1 d . . . . .
O41 O 0.1839(9) -0.0627(7) 0.4309(4) 0.078(3) Uani 1 1 d . . . . .
O42 O -0.0104(9) -0.1529(8) 0.3783(5) 0.105(4) Uani 1 1 d . . . . .
O43 O 0.1518(12) -0.0313(9) 0.3386(4) 0.115(5) Uani 1 1 d . . . . .
O44 O 0.2456(10) 0.2345(10) 0.5597(4) 0.111(5) Uani 1 1 d . . . . .
O45 O 0.3630(10) 0.2884(9) 0.4851(4) 0.107(4) Uani 1 1 d . . . . .
O46 O 0.2111(10) 0.3172(8) 0.6473(4) 0.106(4) Uani 1 1 d . . . . .
O47 O 0.4148(10) 0.8849(7) 0.9912(6) 0.036(4) Uani 0.5 1 d D . . . .
O48 O 0.4336(10) 1.0578(11) 0.9839(5) 0.038(4) Uani 0.5 1 d D . . . .
O49 O 0.5489(12) 1.0460(10) 1.0562(3) 0.039(4) Uani 0.5 1 d D . . . .
O50 O 0.5851(10) 1.0094(11) 0.9658(5) 0.031(4) Uani 0.5 1 d D . . . .
O51 O 0.3584(10) 0.7625(10) 1.0386(4) 0.091(4) Uani 1 1 d . . . . .
O52 O 0.2363(10) 0.7788(10) 0.9653(4) 0.094(4) Uani 1 1 d . . . . .
O53 O 0.2271(8) 0.9303(7) 1.0238(4) 0.071(3) Uani 1 1 d . . . . .
O54 O 0.3482(9) 0.9212(7) 1.0978(4) 0.083(4) Uani 1 1 d . . . . .
O55 O 0.1633(8) 0.7494(8) 1.0544(4) 0.080(3) Uani 1 1 d . . . . .
O56 O 0.3874(10) 0.7240(10) 0.9455(4) 0.097(4) Uani 1 1 d . . . . .
O57 O 0.6024(10) 0.8055(8) 0.9818(4) 0.105(5) Uani 1 1 d . . . . .
O58 O 0.5604(10) 0.8398(9) 1.0705(4) 0.111(5) Uani 1 1 d . . . . .
O59 O 0.4634(8) 0.6407(7) 1.0123(4) 0.064(3) Uani 1 1 d . . . . .
O60 O 0.2750(8) 0.8795(8) 0.8952(4) 0.080(3) Uani 1 1 d . . . . .
O61 O 0.4262(8) 0.8215(7) 0.8783(4) 0.074(3) Uani 1 1 d . . . . .
O62 O 0.2175(9) 0.6757(8) 0.8721(4) 0.092(4) Uani 1 1 d . . . . .
O63 O 0.2633(10) 1.0325(8) 0.9510(4) 0.107(5) Uani 1 1 d . . . . .
O64 O 0.4504(8) 1.0036(8) 0.8690(4) 0.073(3) Uani 1 1 d . . . . .
O65 O 0.2726(8) 1.0363(9) 0.8532(4) 0.087(4) Uani 1 1 d . . . . .
O66 O 0.3641(8) 1.0976(7) 1.0878(4) 0.075(3) Uani 1 1 d . . . . .
O67 O 0.1880(8) 1.0959(7) 1.0308(4) 0.068(3) Uani 1 1 d . . . . .
O68 O 0.4308(10) 1.0859(8) 1.1786(4) 0.086(4) Uani 1 1 d . . . . .
C1 C 0.195(2) 0.7681(17) 0.3152(8) 0.140(7) Uani 1 1 d D U . . .
H1 H 0.2409 0.8377 0.3192 0.168 Uiso 1 1 calc R . . . .
C2 C 0.1724(19) 0.7128(15) 0.3573(7) 0.115(5) Uani 1 1 d D U . . .
H2 H 0.1125 0.6993 0.3729 0.138 Uiso 1 1 calc R . . . .
C3 C 0.1234(15) 0.8284(13) 0.2184(5) 0.155(7) Uani 1 1 d D U . . .
H3A H 0.1477 0.8760 0.2511 0.185 Uiso 1 1 calc R . . . .
H3B H 0.0453 0.8020 0.2092 0.185 Uiso 1 1 calc R . . . .
C4 C 0.1814(17) 0.8806(15) 0.1790(6) 0.180(10) Uani 1 1 d D U . . .
H4A H 0.2574 0.8985 0.1868 0.270 Uiso 1 1 calc R . . . .
H4B H 0.1719 0.9419 0.1789 0.270 Uiso 1 1 calc R . . . .
H4C H 0.1512 0.8339 0.1465 0.270 Uiso 1 1 calc R . . . .
C5 C -0.086(3) 0.5515(15) 0.2350(15) 0.29(2) Uani 1 1 d D U . . .
H5A H -0.1219 0.5195 0.2604 0.353 Uiso 1 1 calc R . . . .
H5B H -0.0558 0.5086 0.2181 0.353 Uiso 1 1 calc R . . . .
C6 C -0.169(3) 0.558(2) 0.1974(15) 0.33(2) Uani 1 1 d D U . . .
H6A H -0.2406 0.5224 0.2044 0.499 Uiso 1 1 calc R . . . .
H6B H -0.1663 0.5276 0.1642 0.499 Uiso 1 1 calc R . . . .
H6C H -0.1534 0.6296 0.1999 0.499 Uiso 1 1 calc R . . . .
C7 C 0.227(2) 0.6539(19) 0.4574(6) 0.162(8) Uani 1 1 d D U . . .
H7A H 0.1539 0.6475 0.4542 0.194 Uiso 1 1 calc R . . . .
H7B H 0.2772 0.7266 0.4688 0.194 Uiso 1 1 calc R . . . .
C8 C 0.244(2) 0.597(2) 0.4950(10) 0.222(14) Uani 1 1 d D U . . .
H8A H 0.2189 0.5252 0.4788 0.333 Uiso 1 1 calc R . . . .
H8B H 0.2048 0.6029 0.5214 0.333 Uiso 1 1 calc R . . . .
H8C H 0.3203 0.6257 0.5089 0.333 Uiso 1 1 calc R . . . .
C9 C 0.4813(16) 0.786(2) 0.4120(9) 0.170(9) Uani 1 1 d D U . . .
H9A H 0.4736 0.7207 0.4184 0.204 Uiso 1 1 calc R . . . .
H9B H 0.5175 0.8387 0.4429 0.204 Uiso 1 1 calc R . . . .
C10 C 0.551(2) 0.811(2) 0.3724(9) 0.181(11) Uani 1 1 d D U . . .
H10A H 0.5055 0.7928 0.3404 0.271 Uiso 1 1 calc R . . . .
H10B H 0.5938 0.7735 0.3710 0.271 Uiso 1 1 calc R . . . .
H10C H 0.5984 0.8841 0.3807 0.271 Uiso 1 1 calc R . . . .
C11 C 0.1060(15) 0.3469(14) 0.3681(7) 0.108(5) Uani 1 1 d D U . . .
H11 H 0.1130 0.3722 0.4022 0.129 Uiso 1 1 calc R . . . .
C12 C 0.1577(17) 0.2794(15) 0.3468(7) 0.112(6) Uani 1 1 d D U . . .
H12 H 0.1236 0.2076 0.3379 0.134 Uiso 1 1 calc R . . . .
C13 C -0.1330(15) 0.2622(18) 0.2482(7) 0.137(7) Uani 1 1 d D U . . .
H13A H -0.1026 0.2433 0.2199 0.164 Uiso 1 1 calc R . . . .
H13B H -0.1299 0.3296 0.2483 0.164 Uiso 1 1 calc R . . . .
C14 C -0.2504(16) 0.186(2) 0.2403(9) 0.201(12) Uani 1 1 d D U . . .
H14A H -0.2560 0.1291 0.2548 0.301 Uiso 1 1 calc R . . . .
H14B H -0.2794 0.1600 0.2051 0.301 Uiso 1 1 calc R . . . .
H14C H -0.2907 0.2186 0.2560 0.301 Uiso 1 1 calc R . . . .
C15 C -0.0953(15) 0.4034(15) 0.3828(7) 0.117(6) Uani 1 1 d D U . . .
H15A H -0.0608 0.4013 0.4145 0.141 Uiso 1 1 calc R . . . .
H15B H -0.1507 0.3346 0.3665 0.141 Uiso 1 1 calc R . . . .
C16 C -0.1444(17) 0.4788(15) 0.3909(9) 0.141(8) Uani 1 1 d D U . . .
H16A H -0.1557 0.4902 0.4248 0.212 Uiso 1 1 calc R . . . .
H16B H -0.2126 0.4511 0.3684 0.212 Uiso 1 1 calc R . . . .
H16C H -0.0960 0.5431 0.3845 0.212 Uiso 1 1 calc R . . . .
C17 C 0.336(2) 0.1999(15) 0.3369(7) 0.140(7) Uani 1 1 d D U . . .
H17A H 0.2707 0.1648 0.3498 0.168 Uiso 1 1 calc R . . . .
H17B H 0.3982 0.2300 0.3640 0.168 Uiso 1 1 calc R . . . .
C18 C 0.3496(19) 0.1274(16) 0.2944(8) 0.151(9) Uani 1 1 d D U . . .
H18A H 0.3689 0.1607 0.2674 0.227 Uiso 1 1 calc R . . . .
H18B H 0.2826 0.0658 0.2828 0.227 Uiso 1 1 calc R . . . .
H18C H 0.4058 0.1096 0.3061 0.227 Uiso 1 1 calc R . . . .
C19 C 0.4571(18) 0.4954(14) 0.4071(11) 0.166(11) Uani 1 1 d D U . . .
H19A H 0.4525 0.5406 0.4362 0.200 Uiso 1 1 calc R . . . .
H19B H 0.4660 0.5302 0.3799 0.200 Uiso 1 1 calc R . . . .
C20 C 0.556(2) 0.475(2) 0.4191(13) 0.227(13) Uani 1 1 d D U . . .
H20A H 0.5459 0.4122 0.3970 0.341 Uiso 1 1 calc R . . . .
H20B H 0.5638 0.4692 0.4532 0.341 Uiso 1 1 calc R . . . .
H20C H 0.6197 0.5314 0.4148 0.341 Uiso 1 1 calc R . . . .
C21 C 0.3492(18) 0.6282(13) 0.1237(6) 0.119(6) Uani 1 1 d D U . . .
H21A H 0.4075 0.6116 0.1347 0.143 Uiso 1 1 calc R . . . .
H21B H 0.3569 0.6418 0.0908 0.143 Uiso 1 1 calc R . . . .
C22 C 0.3632(19) 0.7254(14) 0.1592(7) 0.126(6) Uani 1 1 d D U . . .
H22 H 0.3380 0.7722 0.1519 0.151 Uiso 1 1 calc R . . . .
C23 C 0.0221(13) 0.4874(18) 0.0990(9) 0.142(8) Uani 1 1 d D U . . .
H23A H 0.0173 0.5023 0.1341 0.170 Uiso 1 1 calc R . . . .
H23B H -0.0036 0.4134 0.0875 0.170 Uiso 1 1 calc R . . . .
C24 C -0.0509(16) 0.5204(18) 0.0697(8) 0.137(8) Uani 1 1 d D U . . .
H24A H -0.0167 0.5490 0.0436 0.206 Uiso 1 1 calc R . . . .
H24B H -0.0632 0.5716 0.0918 0.206 Uiso 1 1 calc R . . . .
H24C H -0.1190 0.4617 0.0552 0.206 Uiso 1 1 calc R . . . .
C25 C 0.2304(17) 0.4311(14) 0.0278(5) 0.098(5) Uani 1 1 d D U . . .
H25A H 0.2712 0.5007 0.0240 0.118 Uiso 1 1 calc R . . . .
H25B H 0.1562 0.4055 0.0106 0.118 Uiso 1 1 calc R . . . .
C26 C 0.2797(17) 0.3627(15) 0.0051(8) 0.135(8) Uani 1 1 d D U . . .
H26A H 0.3437 0.3754 0.0276 0.202 Uiso 1 1 calc R . . . .
H26B H 0.2985 0.3775 -0.0262 0.202 Uiso 1 1 calc R . . . .
H26C H 0.2282 0.2917 -0.0004 0.202 Uiso 1 1 calc R . . . .
C27 C 0.498(2) 0.9348(13) 0.2396(9) 0.174(8) Uani 1 1 d D U . . .
H27A H 0.4498 0.9564 0.2221 0.209 Uiso 1 1 calc R . . . .
H27B H 0.5526 0.9340 0.2199 0.209 Uiso 1 1 calc R . . . .
C28 C 0.5481(17) 1.0027(16) 0.2914(9) 0.219(14) Uani 1 1 d D U . . .
H28A H 0.5089 1.0422 0.3007 0.328 Uiso 1 1 calc R . . . .
H28B H 0.6224 1.0486 0.2921 0.328 Uiso 1 1 calc R . . . .
H28C H 0.5452 0.9605 0.3147 0.328 Uiso 1 1 calc R . . . .
C29 C 0.6209(19) 0.748(2) 0.2497(10) 0.181(9) Uani 1 1 d D U . . .
H29A H 0.5876 0.6820 0.2580 0.217 Uiso 1 1 calc R . . . .
H29B H 0.6328 0.8013 0.2794 0.217 Uiso 1 1 calc R . . . .
C30 C 0.7289(17) 0.7640(19) 0.2358(11) 0.204(12) Uani 1 1 d D U . . .
H30A H 0.7231 0.6998 0.2166 0.306 Uiso 1 1 calc R . . . .
H30B H 0.7824 0.7873 0.2656 0.306 Uiso 1 1 calc R . . . .
H30C H 0.7501 0.8146 0.2162 0.306 Uiso 1 1 calc R . . . .
C31 C 0.3246(13) 0.2871(11) 0.1458(6) 0.075(4) Uani 1 1 d D U . . .
H31A H 0.2741 0.3010 0.1250 0.090 Uiso 1 1 calc R . . . .
H31B H 0.3603 0.2569 0.1239 0.090 Uiso 1 1 calc R . . . .
C32 C 0.2616(12) 0.2098(11) 0.1751(6) 0.079(5) Uani 1 1 d D U . . .
H32 H 0.2846 0.1639 0.1855 0.095 Uiso 1 1 calc R . . . .
C33 C 0.5400(15) 0.4372(12) 0.1171(7) 0.113(6) Uani 1 1 d D U . . .
H33A H 0.4877 0.3829 0.0895 0.136 Uiso 1 1 calc R . . . .
H33B H 0.5836 0.4099 0.1334 0.136 Uiso 1 1 calc R . . . .
C34 C 0.6116(18) 0.5286(14) 0.0980(8) 0.160(11) Uani 1 1 d D U . . .
H34A H 0.5711 0.5652 0.0895 0.240 Uiso 1 1 calc R . . . .
H34B H 0.6355 0.5046 0.0688 0.240 Uiso 1 1 calc R . . . .
H34C H 0.6734 0.5740 0.1236 0.240 Uiso 1 1 calc R . . . .
C35 C 0.600(2) 0.449(3) 0.2997(5) 0.338(19) Uani 1 1 d D U . . .
C36 C 0.596(3) 0.364(3) 0.2581(16) 0.34(2) Uani 1 1 d D U . . .
C37 C -0.0025(14) 0.2120(15) 0.1160(6) 0.104(6) Uani 1 1 d D U . . .
H37A H 0.0263 0.2856 0.1303 0.125 Uiso 1 1 calc R . . . .
H37B H -0.0755 0.1781 0.1224 0.125 Uiso 1 1 calc R . . . .
C38 C -0.0021(15) 0.1906(15) 0.0601(6) 0.109(7) Uani 1 1 d D U . . .
H38A H 0.0489 0.1631 0.0533 0.163 Uiso 1 1 calc R . . . .
H38B H 0.0183 0.2537 0.0492 0.163 Uiso 1 1 calc R . . . .
H38C H -0.0733 0.1416 0.0424 0.163 Uiso 1 1 calc R . . . .
C39 C -0.0160(11) 0.0749(16) 0.2157(9) 0.143(7) Uani 1 1 d D U . . .
H39A H -0.0539 0.0398 0.1816 0.171 Uiso 1 1 calc R . . . .
H39B H -0.0471 0.1200 0.2296 0.171 Uiso 1 1 calc R . . . .
C40 C -0.0277(17) -0.0031(14) 0.2467(8) 0.153(9) Uani 1 1 d D U . . .
H40A H 0.0203 -0.0339 0.2391 0.229 Uiso 1 1 calc R . . . .
H40B H -0.1012 -0.0557 0.2391 0.229 Uiso 1 1 calc R . . . .
H40C H -0.0095 0.0308 0.2816 0.229 Uiso 1 1 calc R . . . .
C41 C 0.072(2) 0.1512(19) 0.9112(10) 0.188(14) Uani 1 1 d D U . . .
C42 C 0.1093(18) 0.2262(19) 0.8810(8) 0.162(11) Uani 1 1 d D U . . .
H42A H 0.0621 0.1996 0.8489 0.243 Uiso 1 1 calc R . . . .
H42B H 0.1819 0.2395 0.8764 0.243 Uiso 1 1 calc R . . . .
H42C H 0.1084 0.2892 0.8976 0.243 Uiso 1 1 calc R . . . .
C43 C 0.567(2) 0.175(2) 0.4083(11) 0.181(11) Uani 1 1 d D U . . .
C44 C 0.4825(18) 0.0971(19) 0.4267(9) 0.162(9) Uani 1 1 d D U . . .
H44A H 0.4828 0.0313 0.4155 0.243 Uiso 1 1 calc R . . . .
H44B H 0.4131 0.0928 0.4141 0.243 Uiso 1 1 calc R . . . .
H44C H 0.4959 0.1158 0.4627 0.243 Uiso 1 1 calc R . . . .
O3 O -0.0018(9) 0.6513(15) 0.2581(7) 0.170(7) Uiso 1 1 d D . . . .

loop_
_atom_site_aniso_label
_atom_site_aniso_U_11
_atom_site_aniso_U_22
_atom_site_aniso_U_33
_atom_site_aniso_U_23
_atom_site_aniso_U_13
_atom_site_aniso_U_12
Eu1 0.0498(5) 0.0468(4) 0.0338(4) 0.0155(3) 0.0151(3) 0.0232(3)
Mo1 0.1328(15) 0.0441(8) 0.0683(10) 0.0235(7) 0.0250(10) 0.0441(9)
Mo2 0.0774(11) 0.0705(10) 0.0745(11) 0.0232(8) 0.0246(9) 0.0365(9)
Mo3 0.1216(15) 0.0733(10) 0.0418(8) 0.0180(7) -0.0068(9) 0.0428(10)
Mo4 0.0860(11) 0.0864(11) 0.0409(8) 0.0176(7) 0.0220(8) 0.0383(9)
Mo5 0.0772(11) 0.0533(8) 0.0700(10) 0.0238(7) 0.0221(8) 0.0218(8)
Mo6 0.1285(15) 0.0470(8) 0.0418(8) 0.0002(7) -0.0063(9) 0.0263(9)
Mo7 0.0459(8) 0.0530(8) 0.0741(10) 0.0337(7) 0.0290(7) 0.0235(6)
Mo8 0.0782(10) 0.0413(7) 0.0702(9) 0.0273(7) 0.0342(8) 0.0318(7)
Mo9 0.0612(9) 0.0486(8) 0.0485(8) 0.0067(6) -0.0013(7) 0.0159(7)
Mo10 0.0587(9) 0.0727(9) 0.0417(8) 0.0204(7) 0.0050(6) 0.0332(7)
Mo11 0.0417(8) 0.0555(8) 0.0669(9) 0.0133(7) 0.0212(7) 0.0263(6)
Mo12 0.0557(8) 0.0670(9) 0.0365(7) 0.0151(6) 0.0146(6) 0.0345(7)
P1 0.104(4) 0.098(4) 0.068(3) 0.019(3) 0.011(3) 0.070(3)
P2 0.094(4) 0.071(3) 0.045(3) -0.001(2) 0.002(2) 0.038(3)
P3 0.053(3) 0.072(3) 0.061(3) 0.030(2) 0.028(2) 0.027(2)
P4 0.076(3) 0.110(4) 0.066(3) 0.052(3) 0.023(3) 0.054(3)
P5 0.072(3) 0.057(2) 0.039(2) 0.0214(19) 0.012(2) 0.025(2)
P6 0.072(4) 0.081(4) 0.069(3) 0.037(3) -0.003(3) -0.007(3)
P7 0.053(3) 0.071(3) 0.059(3) 0.023(2) 0.023(2) 0.036(2)
P8 0.060(3) 0.051(2) 0.066(3) 0.015(2) 0.012(2) 0.023(2)
P9 0.066(4) 0.027(3) 0.022(2) 0.0070(19) 0.007(2) 0.021(2)
P10 0.031(3) 0.034(3) 0.038(3) 0.015(2) 0.014(2) 0.013(2)
N1 0.21(3) 0.17(2) 0.22(2) 0.041(18) -0.02(2) 0.008(18)
N2 0.17(2) 0.26(3) 0.19(2) 0.027(19) 0.039(18) 0.04(2)
O1 0.106(9) 0.074(7) 0.058(7) 0.002(6) 0.003(6) 0.065(7)
O2 0.163(14) 0.114(11) 0.147(14) 0.058(10) 0.016(11) 0.082(11)
O4 0.078(7) 0.078(7) 0.028(5) -0.007(5) 0.004(5) 0.037(6)
O5 0.149(12) 0.105(9) 0.046(7) 0.017(6) 0.032(7) 0.068(9)
O6 0.131(12) 0.084(9) 0.073(9) -0.018(7) -0.009(8) 0.039(9)
O7 0.062(7) 0.126(9) 0.060(7) 0.057(6) 0.041(5) 0.063(7)
O8 0.070(8) 0.077(8) 0.111(10) 0.019(7) -0.008(7) 0.022(7)
O9 0.093(9) 0.088(8) 0.087(8) 0.030(7) 0.057(7) 0.047(7)
O10 0.082(8) 0.093(8) 0.051(6) 0.046(6) 0.019(5) 0.051(6)
O11 0.142(12) 0.119(10) 0.168(14) 0.083(10) 0.081(11) 0.105(10)
O12 0.130(13) 0.216(18) 0.110(13) 0.085(13) 0.031(11) 0.099(13)
O13 0.092(8) 0.051(6) 0.045(6) 0.018(5) 0.019(6) 0.016(6)
O14 0.110(10) 0.127(10) 0.077(8) 0.069(8) 0.021(7) 0.067(9)
O15 0.110(9) 0.073(7) 0.043(6) 0.025(5) 0.021(6) 0.042(7)
O16 0.070(7) 0.044(6) 0.069(7) 0.018(5) 0.014(6) -0.010(5)
O17 0.152(14) 0.063(9) 0.164(14) 0.056(9) 0.025(11) 0.028(9)
O18 0.113(13) 0.203(17) 0.072(10) 0.002(11) 0.029(9) -0.014(12)
O19 0.046(6) 0.071(7) 0.057(6) 0.009(5) 0.027(5) 0.018(5)
O20 0.068(7) 0.070(7) 0.073(7) 0.019(6) 0.041(6) 0.028(6)
O21 0.120(12) 0.192(15) 0.123(12) 0.086(11) 0.036(10) 0.112(12)
O22 0.058(7) 0.051(6) 0.072(7) 0.013(5) 0.015(5) 0.026(5)
O23 0.110(10) 0.074(8) 0.081(9) -0.003(7) -0.014(7) 0.045(7)
O24 0.059(8) 0.091(8) 0.130(11) 0.062(8) 0.023(7) 0.015(6)
O25 0.080(14) 0.041(10) 0.040(11) 0.017(9) 0.022(10) 0.034(10)
O26 0.092(15) 0.056(12) 0.040(11) 0.024(9) 0.030(11) 0.051(11)
O27 0.070(14) 0.058(12) 0.033(10) 0.014(9) 0.022(10) 0.030(10)
O28 0.080(13) 0.044(10) 0.028(9) 0.023(8) 0.023(9) 0.043(10)
O29 0.144(12) 0.077(8) 0.057(8) -0.007(6) 0.029(8) -0.024(8)
O30 0.176(14) 0.067(8) 0.065(8) 0.007(6) 0.059(9) 0.002(8)
O31 0.176(14) 0.164(12) 0.058(8) 0.057(8) 0.044(8) 0.124(11)
O32 0.176(13) 0.169(13) 0.071(8) 0.056(8) 0.046(9) 0.139(11)
O33 0.119(10) 0.048(6) 0.090(9) 0.019(6) 0.016(7) 0.042(7)
O34 0.199(16) 0.080(9) 0.077(9) -0.002(7) 0.061(10) -0.010(9)
O35 0.094(8) 0.074(7) 0.052(7) 0.013(5) -0.004(6) 0.041(6)
O36 0.092(9) 0.086(8) 0.116(10) 0.013(7) -0.005(8) 0.055(7)
O37 0.090(9) 0.060(7) 0.116(10) 0.037(7) -0.007(8) 0.011(6)
O38 0.074(8) 0.071(8) 0.132(11) 0.022(7) -0.007(8) 0.025(6)
O39 0.118(10) 0.113(9) 0.061(7) 0.038(7) 0.004(7) 0.068(8)
O40 0.103(9) 0.063(7) 0.072(8) 0.014(6) -0.016(7) 0.039(7)
O41 0.111(9) 0.061(7) 0.067(7) 0.006(6) -0.011(6) 0.051(7)
O42 0.095(10) 0.074(8) 0.153(12) 0.055(8) -0.003(9) 0.038(7)
O43 0.207(15) 0.095(9) 0.064(8) 0.027(7) 0.072(9) 0.074(10)
O44 0.182(14) 0.156(12) 0.056(8) 0.034(8) 0.026(8) 0.127(11)
O45 0.098(10) 0.088(8) 0.098(10) 0.053(7) 0.013(8) -0.006(7)
O46 0.130(11) 0.060(7) 0.076(9) -0.020(6) 0.009(8) 0.008(7)
O47 0.028(9) 0.046(10) 0.045(10) 0.025(8) 0.017(8) 0.021(8)
O48 0.027(9) 0.060(11) 0.024(9) 0.023(8) 0.001(7) 0.011(8)
O49 0.055(11) 0.027(9) 0.022(9) -0.004(7) 0.009(8) 0.011(8)
O50 0.031(9) 0.033(9) 0.030(9) 0.009(7) 0.008(7) 0.015(8)
O51 0.125(10) 0.155(11) 0.062(7) 0.053(7) 0.042(7) 0.112(9)
O52 0.110(10) 0.155(11) 0.068(8) 0.038(8) 0.037(7) 0.098(9)
O53 0.071(7) 0.051(6) 0.078(7) 0.000(5) -0.035(6) 0.029(5)
O54 0.093(9) 0.059(7) 0.105(9) 0.017(6) -0.019(7) 0.049(6)
O55 0.058(7) 0.087(8) 0.088(8) 0.052(7) 0.022(6) 0.011(6)
O56 0.135(11) 0.171(12) 0.064(8) 0.059(8) 0.040(7) 0.125(10)
O57 0.108(10) 0.067(7) 0.074(8) -0.007(6) 0.043(7) -0.021(7)
O58 0.117(11) 0.102(9) 0.067(8) 0.005(7) 0.059(8) 0.001(8)
O59 0.094(8) 0.048(6) 0.079(7) 0.029(5) 0.043(6) 0.047(6)
O60 0.059(7) 0.078(7) 0.129(10) 0.039(7) 0.043(7) 0.043(6)
O61 0.058(7) 0.063(7) 0.106(9) 0.029(6) 0.023(6) 0.026(6)
O62 0.073(8) 0.066(7) 0.097(9) -0.014(6) 0.008(7) 0.009(6)
O63 0.112(10) 0.069(8) 0.083(9) -0.010(6) 0.056(8) -0.011(7)
O64 0.058(7) 0.076(7) 0.107(9) 0.061(7) 0.035(6) 0.030(6)
O65 0.076(8) 0.123(10) 0.099(9) 0.059(8) 0.020(7) 0.066(7)
O66 0.070(7) 0.045(6) 0.092(8) 0.008(5) -0.028(6) 0.020(5)
O67 0.063(7) 0.077(7) 0.078(7) 0.018(6) 0.007(6) 0.046(6)
O68 0.132(11) 0.083(8) 0.064(7) 0.025(6) 0.054(7) 0.056(7)
C1 0.207(16) 0.129(13) 0.132(15) 0.028(11) 0.045(13) 0.120(12)
C2 0.194(14) 0.119(12) 0.114(13) 0.048(10) 0.074(11) 0.130(11)
C3 0.208(18) 0.150(16) 0.152(17) 0.055(13) 0.066(14) 0.109(14)
C4 0.20(2) 0.20(2) 0.18(2) 0.097(18) 0.081(18) 0.097(19)
C5 0.41(6) 0.13(2) 0.29(5) 0.07(3) -0.06(4) 0.08(3)
C6 0.42(6) 0.16(3) 0.36(6) 0.06(3) -0.06(4) 0.09(3)
C7 0.213(16) 0.161(15) 0.124(14) 0.033(12) 0.060(13) 0.088(13)
C8 0.27(3) 0.18(3) 0.14(2) 0.028(19) 0.04(2) 0.03(2)
C9 0.189(19) 0.175(17) 0.123(17) 0.036(15) -0.002(16) 0.065(16)
C10 0.15(2) 0.20(2) 0.128(19) 0.027(17) -0.012(16) 0.029(17)
C11 0.117(12) 0.148(13) 0.110(12) 0.095(10) 0.070(9) 0.072(10)
C12 0.130(13) 0.125(13) 0.127(13) 0.082(11) 0.062(11) 0.071(10)
C13 0.114(13) 0.166(14) 0.135(13) 0.063(12) 0.036(12) 0.052(11)
C14 0.16(2) 0.29(3) 0.15(2) 0.05(2) 0.061(19) 0.09(2)
C15 0.105(11) 0.159(13) 0.125(12) 0.067(11) 0.074(10) 0.069(10)
C16 0.127(17) 0.159(19) 0.17(2) 0.046(16) 0.087(16) 0.077(15)
C17 0.183(16) 0.114(15) 0.140(16) 0.067(13) 0.059(14) 0.061(13)
C18 0.20(2) 0.112(17) 0.16(2) 0.067(16) 0.038(19) 0.075(16)
C19 0.18(3) 0.065(14) 0.21(3) -0.001(15) -0.02(2) 0.037(16)
C20 0.15(2) 0.17(2) 0.30(3) -0.01(2) -0.01(2) 0.045(17)
C21 0.190(14) 0.096(11) 0.069(11) 0.052(9) 0.046(11) 0.042(11)
C22 0.191(15) 0.121(12) 0.096(12) 0.073(10) 0.045(11) 0.074(12)
C23 0.124(19) 0.20(2) 0.16(2) 0.083(18) 0.054(17) 0.095(17)
C24 0.114(17) 0.19(2) 0.16(2) 0.112(17) 0.043(15) 0.092(16)
C25 0.157(15) 0.102(12) 0.066(11) 0.043(9) 0.038(10) 0.073(11)
C26 0.16(2) 0.118(17) 0.101(16) 0.021(14) 0.038(15) 0.040(15)
C27 0.219(16) 0.142(14) 0.144(15) 0.070(12) 0.045(14) 0.047(13)
C28 0.22(3) 0.12(2) 0.21(3) 0.003(19) 0.04(2) -0.020(19)
C29 0.202(19) 0.185(17) 0.156(17) 0.063(15) 0.056(16) 0.070(16)
C30 0.17(2) 0.24(3) 0.21(3) 0.08(2) 0.08(2) 0.08(2)
C31 0.086(10) 0.072(9) 0.085(10) 0.030(8) 0.044(8) 0.041(8)
C32 0.078(11) 0.080(10) 0.111(12) 0.040(9) 0.047(9) 0.051(9)
C33 0.104(12) 0.127(13) 0.099(12) 0.020(11) 0.068(10) 0.034(11)
C34 0.139(19) 0.147(19) 0.117(17) -0.013(14) 0.084(15) -0.005(15)
C35 0.24(3) 0.25(3) 0.35(4) -0.04(3) 0.08(3) -0.02(3)
C36 0.21(3) 0.31(4) 0.25(4) -0.04(3) 0.12(3) -0.10(3)
C37 0.081(11) 0.120(13) 0.131(14) 0.025(12) 0.023(11) 0.063(10)
C38 0.082(13) 0.140(17) 0.093(15) 0.035(13) -0.011(11) 0.041(12)
C39 0.117(12) 0.151(14) 0.145(14) 0.051(12) 0.027(12) 0.037(11)
C40 0.17(2) 0.107(16) 0.17(2) 0.069(15) 0.045(17) 0.035(15)
C41 0.13(2) 0.13(3) 0.21(3) -0.07(2) -0.06(2) 0.04(2)
C42 0.116(19) 0.14(2) 0.16(2) 0.002(16) -0.057(17) 0.023(17)
C43 0.13(2) 0.25(3) 0.14(2) 0.03(2) 0.031(17) 0.06(2)
C44 0.110(19) 0.24(3) 0.15(2) 0.086(17) 0.044(15) 0.070(18)

loop_
_atom_type_symbol
_atom_type_description
_atom_type_scat_dispersion_real
_atom_type_scat_dispersion_imag
_atom_type_scat_source
C C 0.0033 0.0016 'International Tables Vol C Tables 4.2.6.8 and 6.1.1.4'
H H 0.0000 0.0000 'International Tables Vol C Tables 4.2.6.8 and 6.1.1.4'
Eu Eu -0.1578 3.6682 'International Tables Vol C Tables 4.2.6.8 and 6.1.1.4'
Mo Mo -1.6832 0.6857 'International Tables Vol C Tables 4.2.6.8 and 6.1.1.4'
N N 0.0061 0.0033 'International Tables Vol C Tables 4.2.6.8 and 6.1.1.4'
O O 0.0106 0.0060 'International Tables Vol C Tables 4.2.6.8 and 6.1.1.4'
P P 0.1023 0.0942 'International Tables Vol C Tables 4.2.6.8 and 6.1.1.4'

loop_
_geom_angle_atom_site_label_1
_geom_angle_atom_site_label_2
_geom_angle_atom_site_label_3
_geom_angle
_geom_angle_site_symmetry_1
_geom_angle_site_symmetry_3
_geom_angle_publ_flag
O1 Eu1 O22 116.5(3) . . ?
O4 Eu1 O1 77.1(3) . . ?
O4 Eu1 O13 142.7(3) . . ?
O4 Eu1 O19 116.4(3) . . ?
O4 Eu1 O22 141.6(3) . . ?
O7 Eu1 O1 73.6(3) . . ?
O7 Eu1 O4 78.0(4) . . ?
O7 Eu1 O13 113.9(3) . . ?
O7 Eu1 O19 142.0(3) . . ?
O7 Eu1 O22 72.8(3) . . ?
O10 Eu1 O1 142.1(3) . . ?
O10 Eu1 O4 72.3(3) . . ?
O10 Eu1 O7 78.6(3) . . ?
O10 Eu1 O13 143.0(4) . . ?
O10 Eu1 O16 113.0(4) . . ?
O10 Eu1 O19 73.7(3) . . ?
O10 Eu1 O22 78.0(3) . . ?
O13 Eu1 O1 73.3(3) . . ?
O13 Eu1 O22 73.5(3) . . ?
O16 Eu1 O1 77.9(4) . . ?
O16 Eu1 O4 73.4(3) . . ?
O16 Eu1 O7 143.3(4) . . ?
O16 Eu1 O13 78.5(3) . . ?
O16 Eu1 O19 73.0(3) . . ?
O16 Eu1 O22 142.2(3) . . ?
O19 Eu1 O1 141.7(4) . . ?
O19 Eu1 O13 77.0(3) . . ?
O19 Eu1 O22 76.4(3) . . ?
O29 Mo1 O25 61.8(5) . . ?
O30 Mo1 O25 62.5(5) . . ?
O30 Mo1 O29 87.2(5) . . ?
O31 Mo1 O25 96.6(5) . . ?
O31 Mo1 O29 158.0(6) . . ?
O31 Mo1 O30 85.7(6) . . ?
O32 Mo1 O25 94.0(5) . . ?
O32 Mo1 O29 90.0(6) . . ?
O32 Mo1 O30 154.5(6) . . ?
O32 Mo1 O31 87.5(5) . . ?
O33 Mo1 O25 156.1(5) . . ?
O33 Mo1 O29 101.1(6) . . ?
O33 Mo1 O30 102.4(6) . . ?
O33 Mo1 O31 100.8(5) . . ?
O33 Mo1 O32 103.0(5) . . ?
O25 Mo2 O26 43.6(4) . 2_556 ?
O29 Mo2 O25 65.4(6) . . ?
O29 Mo2 O26 95.5(6) . 2_556 ?
O29 Mo2 O34 87.0(5) . . ?
O29 Mo2 O35 157.1(6) . . ?
O29 Mo2 O41 87.3(5) . 2_556 ?
O34 Mo2 O25 63.3(6) . . ?
O34 Mo2 O26 94.5(7) . 2_556 ?
O34 Mo2 O41 155.9(7) . 2_556 ?
O35 Mo2 O25 92.8(5) . . ?
O35 Mo2 O26 62.4(5) . 2_556 ?
O35 Mo2 O34 89.1(5) . . ?
O35 Mo2 O41 87.1(4) . 2_556 ?
O36 Mo2 O25 159.7(5) . . ?
O36 Mo2 O26 156.7(5) . 2_556 ?
O36 Mo2 O29 101.4(6) . . ?
O36 Mo2 O34 102.3(7) . . ?
O36 Mo2 O35 101.5(5) . . ?
O36 Mo2 O41 101.8(5) . 2_556 ?
O41 Mo2 O25 93.2(5) 2_556 . ?
O41 Mo2 O26 62.9(5) 2_556 2_556 ?
O25 Mo3 O27 44.9(4) . 2_556 ?
O30 Mo3 O25 64.5(5) . . ?
O30 Mo3 O27 91.7(6) . 2_556 ?
O30 Mo3 O34 89.2(5) . . ?
O30 Mo3 O37 87.0(6) . . ?
O30 Mo3 O38 154.4(6) . . ?
O34 Mo3 O25 61.5(6) . . ?
O34 Mo3 O27 95.5(6) . 2_556 ?
O34 Mo3 O37 156.5(6) . . ?
O34 Mo3 O38 86.5(6) . . ?
O37 Mo3 O25 96.2(5) . . ?
O37 Mo3 O27 61.5(4) . 2_556 ?
O37 Mo3 O38 86.9(5) . . ?
O38 Mo3 O25 91.5(5) . . ?
O38 Mo3 O27 63.7(5) . 2_556 ?
O39 Mo3 O25 158.7(5) . . ?
O39 Mo3 O27 156.3(5) . 2_556 ?
O39 Mo3 O30 103.8(6) . . ?
O39 Mo3 O34 102.4(7) . . ?
O39 Mo3 O37 101.0(5) . . ?
O39 Mo3 O38 101.8(6) . . ?
O27 Mo4 O26 41.5(4) 2_556 . ?
O37 Mo4 O26 92.1(5) . . ?
O37 Mo4 O27 65.3(5) . 2_556 ?
O37 Mo4 O40 87.1(5) . . ?
O40 Mo4 O26 62.2(5) . . ?
O40 Mo4 O27 93.1(5) . 2_556 ?
O41 Mo4 O26 65.6(5) . . ?
O41 Mo4 O27 93.3(5) . 2_556 ?
O41 Mo4 O37 157.2(5) . . ?
O41 Mo4 O40 86.3(4) . . ?
O42 Mo4 O26 96.4(5) . . ?
O42 Mo4 O27 65.9(5) . 2_556 ?
O42 Mo4 O37 89.3(5) . . ?
O42 Mo4 O40 158.2(5) . . ?
O42 Mo4 O41 88.8(5) . . ?
O43 Mo4 O26 158.2(6) . . ?
O43 Mo4 O27 160.1(6) . 2_556 ?
O43 Mo4 O37 100.9(6) . . ?
O43 Mo4 O40 100.7(6) . . ?
O43 Mo4 O41 101.7(6) . . ?
O43 Mo4 O42 101.1(6) . . ?
O28 Mo5 O26 40.8(4) 2_556 . ?
O31 Mo5 O26 93.2(6) . . ?
O31 Mo5 O28 66.6(5) . 2_556 ?
O31 Mo5 O44 87.6(5) . . ?
O35 Mo5 O26 64.8(5) 2_556 . ?
O35 Mo5 O28 90.8(5) 2_556 2_556 ?
O35 Mo5 O31 156.8(5) 2_556 . ?
O35 Mo5 O44 86.7(4) 2_556 . ?
O40 Mo5 O26 63.3(5) . . ?
O40 Mo5 O28 94.8(5) . 2_556 ?
O40 Mo5 O31 90.5(5) . . ?
O40 Mo5 O35 86.0(4) . 2_556 ?
O40 Mo5 O44 156.8(5) . . ?
O44 Mo5 O26 93.7(5) . . ?
O44 Mo5 O28 63.3(5) . 2_556 ?
O45 Mo5 O26 159.5(6) . . ?
O45 Mo5 O28 159.6(6) . 2_556 ?
O45 Mo5 O31 101.5(7) . . ?
O45 Mo5 O35 101.7(6) . 2_556 ?
O45 Mo5 O40 101.9(6) . . ?
O45 Mo5 O44 101.1(6) . . ?
O28 Mo6 O27 44.2(3) 2_556 . ?
O32 Mo6 O27 91.2(6) . . ?
O32 Mo6 O28 65.3(5) . 2_556 ?
O32 Mo6 O42 85.5(5) . 2_556 ?
O38 Mo6 O27 64.4(5) 2_556 . ?
O38 Mo6 O28 91.1(5) 2_556 2_556 ?
O38 Mo6 O32 154.7(6) 2_556 . ?
O38 Mo6 O42 88.0(5) 2_556 2_556 ?
O42 Mo6 O27 61.8(4) 2_556 . ?
O42 Mo6 O28 95.9(5) 2_556 2_556 ?
O44 Mo6 O27 96.6(5) . . ?
O44 Mo6 O28 61.7(4) . 2_556 ?
O44 Mo6 O32 88.3(5) . . ?
O44 Mo6 O38 88.4(5) . 2_556 ?
O44 Mo6 O42 157.2(5) . 2_556 ?
O46 Mo6 O27 158.6(5) . . ?
O46 Mo6 O28 157.1(5) . 2_556 ?
O46 Mo6 O32 101.3(7) . . ?
O46 Mo6 O38 103.9(6) . 2_556 ?
O46 Mo6 O42 101.7(6) . 2_556 ?
O46 Mo6 O44 101.0(6) . . ?
O47 Mo7 O50 43.2(4) . 2_677 ?
O51 Mo7 O47 65.4(5) . . ?
O51 Mo7 O50 94.5(5) . 2_677 ?
O51 Mo7 O52 88.3(5) . . ?
O51 Mo7 O53 155.6(5) . . ?
O51 Mo7 O54 93.4(5) . . ?
O52 Mo7 O47 61.5(5) . . ?
O52 Mo7 O50 92.3(5) . 2_677 ?
O53 Mo7 O47 90.4(5) . . ?
O53 Mo7 O50 63.6(4) . 2_677 ?
O53 Mo7 O52 82.3(4) . . ?
O54 Mo7 O47 96.4(5) . . ?
O54 Mo7 O50 62.5(4) . 2_677 ?
O54 Mo7 O52 154.7(5) . . ?
O54 Mo7 O53 86.0(4) . . ?
O55 Mo7 O47 158.6(5) . . ?
O55 Mo7 O50 157.6(5) . 2_677 ?
O55 Mo7 O51 103.4(6) . . ?
O55 Mo7 O52 101.5(5) . . ?
O55 Mo7 O53 100.5(5) . . ?
O55 Mo7 O54 102.6(5) . . ?
O48 Mo8 O47 45.5(3) 2_677 . ?
O51 Mo8 O47 62.3(4) . . ?
O51 Mo8 O48 92.3(5) . 2_677 ?
O56 Mo8 O47 63.2(5) . . ?
O56 Mo8 O48 96.5(5) . 2_677 ?
O56 Mo8 O51 87.6(5) . . ?
O56 Mo8 O58 155.2(5) . . ?
O57 Mo8 O47 97.2(5) . . ?
O57 Mo8 O48 63.6(5) . 2_677 ?
O57 Mo8 O51 155.9(5) . . ?
O57 Mo8 O56 94.2(5) . . ?
O57 Mo8 O58 86.8(5) . . ?
O58 Mo8 O47 92.0(5) . . ?
O58 Mo8 O48 61.8(4) . 2_677 ?
O58 Mo8 O51 81.8(5) . . ?
O59 Mo8 O47 156.7(4) . . ?
O59 Mo8 O48 157.1(5) . 2_677 ?
O59 Mo8 O51 100.4(5) . . ?
O59 Mo8 O56 102.9(5) . . ?
O59 Mo8 O57 102.6(5) . . ?
O59 Mo8 O58 101.1(5) . . ?
O47 Mo9 O49 43.2(4) . 2_677 ?
O52 Mo9 O47 63.6(5) . . ?
O52 Mo9 O49 96.9(5) . 2_677 ?
O52 Mo9 O56 88.5(5) . . ?
O52 Mo9 O60 92.5(5) . . ?
O52 Mo9 O61 156.0(5) . . ?
O56 Mo9 O47 64.6(5) . . ?
O56 Mo9 O49 90.8(6) . 2_677 ?
O56 Mo9 O61 81.4(5) . . ?
O60 Mo9 O47 94.8(5) . . ?
O60 Mo9 O49 65.5(5) . 2_677 ?
O60 Mo9 O56 156.3(6) . . ?
O60 Mo9 O61 88.3(4) . . ?
O61 Mo9 O47 92.4(4) . . ?
O61 Mo9 O49 61.8(4) . 2_677 ?
O62 Mo9 O47 158.0(5) . . ?
O62 Mo9 O49 158.2(5) . 2_677 ?
O62 Mo9 O52 102.3(6) . . ?
O62 Mo9 O56 99.8(6) . . ?
O62 Mo9 O60 103.1(6) . . ?
O62 Mo9 O61 100.8(5) . . ?
O48 Mo10 O49 43.9(3) . 2_677 ?
O58 Mo10 O48 63.9(5) 2_677 . ?
O58 Mo10 O49 94.4(5) 2_677 2_677 ?
O58 Mo10 O60 153.9(5) 2_677 . ?
O58 Mo10 O63 86.6(4) 2_677 . ?
O58 Mo10 O64 93.8(5) 2_677 . ?
O60 Mo10 O48 90.1(5) . . ?
O60 Mo10 O49 63.1(4) . 2_677 ?
O63 Mo10 O48 62.4(5) . . ?
O63 Mo10 O49 93.7(5) . 2_677 ?
O63 Mo10 O60 82.0(4) . . ?
O64 Mo10 O48 96.8(4) . . ?
O64 Mo10 O49 62.9(4) . 2_677 ?
O64 Mo10 O60 87.7(4) . . ?
O64 Mo10 O63 156.6(5) . . ?
O65 Mo10 O48 157.5(5) . . ?
O65 Mo10 O49 157.9(5) . 2_677 ?
O65 Mo10 O58 104.0(6) . 2_677 ?
O65 Mo10 O60 101.0(5) . . ?
O65 Mo10 O63 99.5(6) . . ?
O65 Mo10 O64 103.1(5) . . ?
O48 Mo11 O50 43.9(3) . 2_677 ?
O53 Mo11 O48 95.1(5) . . ?
O53 Mo11 O50 63.7(4) . 2_677 ?
O53 Mo11 O57 156.1(5) . 2_677 ?
O53 Mo11 O63 94.9(5) . . ?
O53 Mo11 O66 86.9(4) . . ?
O57 Mo11 O48 64.2(5) 2_677 . ?
O57 Mo11 O50 92.3(5) 2_677 2_677 ?
O57 Mo11 O66 82.2(5) 2_677 . ?
O63 Mo11 O48 64.2(5) . . ?
O63 Mo11 O50 97.7(5) . 2_677 ?
O63 Mo11 O57 86.9(5) . 2_677 ?
O63 Mo11 O66 156.2(5) . . ?
O66 Mo11 O48 92.0(5) . . ?
O66 Mo11 O50 61.9(4) . 2_677 ?
O67 Mo11 O48 158.9(4) . . ?
O67 Mo11 O50 156.7(4) . 2_677 ?
O67 Mo11 O53 102.6(5) . . ?
O67 Mo11 O57 100.3(5) . 2_677 ?
O67 Mo11 O63 102.4(6) . . ?
O67 Mo11 O66 100.3(5) . . ?
O49 Mo12 O50 41.4(4) . 2_677 ?
O54 Mo12 O49 91.1(4) . . ?
O54 Mo12 O50 62.4(4) . 2_677 ?
O54 Mo12 O64 82.0(4) . 2_677 ?
O61 Mo12 O49 64.8(4) 2_677 . ?
O61 Mo12 O50 96.0(4) 2_677 2_677 ?
O61 Mo12 O54 155.9(4) 2_677 . ?
O61 Mo12 O64 87.9(4) 2_677 2_677 ?
O64 Mo12 O49 64.0(4) 2_677 . ?
O64 Mo12 O50 90.3(5) 2_677 2_677 ?
O66 Mo12 O49 95.0(5) . . ?
O66 Mo12 O50 65.9(5) . 2_677 ?
O66 Mo12 O54 87.6(4) . . ?
O66 Mo12 O61 93.2(5) . 2_677 ?
O66 Mo12 O64 156.2(5) . 2_677 ?
O68 Mo12 O49 160.1(5) . . ?
O68 Mo12 O50 157.9(5) . 2_677 ?
O68 Mo12 O54 100.4(5) . . ?
O68 Mo12 O61 103.0(5) . 2_677 ?
O68 Mo12 O64 101.3(5) . 2_677 ?
O68 Mo12 O66 101.6(6) . . ?
O1 P1 O2 106.2(8) . . ?
O1 P1 C1 116.0(8) . . ?
O1 P1 O3 119.0(9) . . ?
O2 P1 C1 101.9(9) . . ?
O3 P1 O2 106.9(9) . . ?
O3 P1 C1 105.1(10) . . ?
O4 P2 O5 109.2(6) . . ?
O4 P2 O6 114.8(7) . . ?
O4 P2 C2 114.1(8) . . ?
O5 P2 O6 108.7(7) . . ?
O5 P2 C2 105.6(8) . . ?
O6 P2 C2 104.1(9) . . ?
O7 P3 O8 113.7(7) . . ?
O7 P3 O9 109.0(6) . . ?
O7 P3 C11 114.4(7) . . ?
O8 P3 O9 108.3(7) . . ?
O8 P3 C11 107.1(8) . . ?
O9 P3 C11 103.7(8) . . ?
O10 P4 O11 105.9(7) . . ?
O10 P4 O12 116.5(8) . . ?
O10 P4 C12 115.8(7) . . ?
O11 P4 C12 101.9(8) . . ?
O12 P4 O11 108.8(9) . . ?
O12 P4 C12 106.8(9) . . ?
O13 P5 O14 116.2(7) . . ?
O13 P5 O15 108.6(6) . . ?
O13 P5 C21 112.8(7) . . ?
O14 P5 O15 108.7(7) . . ?
O14 P5 C21 107.2(9) . . ?
O15 P5 C21 102.4(7) . . ?
O16 P6 O17 106.6(7) . . ?
O16 P6 O18 115.7(10) . . ?
O16 P6 C22 114.7(8) . . ?
O17 P6 C22 100.7(9) . . ?
O18 P6 O17 109.2(9) . . ?
O18 P6 C22 108.8(10) . . ?
O19 P7 O20 110.2(6) . . ?
O19 P7 O21 113.1(7) . . ?
O19 P7 C31 115.5(6) . . ?
O20 P7 O21 107.2(7) . . ?
O20 P7 C31 107.1(6) . . ?
O21 P7 C31 103.2(8) . . ?
O22 P8 O23 115.5(6) . . ?
O22 P8 O24 114.1(7) . . ?
O22 P8 C32 115.1(7) . . ?
O23 P8 O24 104.5(7) . . ?
O23 P8 C32 104.3(8) . . ?
O24 P8 C32 101.8(7) . . ?
O25 P9 O25 180.0(8) . 2_556 ?
O26 P9 O25 109.8(8) 2_556 2_556 ?
O26 P9 O25 109.8(8) . . ?
O26 P9 O25 70.2(8) . 2_556 ?
O26 P9 O25 70.2(8) 2_556 . ?
O26 P9 O26 180(2) 2_556 . ?
O26 P9 O27 65.6(9) 2_556 . ?
O26 P9 O27 114.4(9) 2_556 2_556 ?
O26 P9 O27 114.4(9) . . ?
O26 P9 O27 65.6(9) . 2_556 ?
O26 P9 O28 116.2(8) . . ?
O26 P9 O28 63.8(8) . 2_556 ?
O26 P9 O28 63.8(8) 2_556 . ?
O26 P9 O28 116.2(8) 2_556 2_556 ?
O27 P9 O25 106.6(8) . . ?
O27 P9 O25 73.4(8) . 2_556 ?
O27 P9 O25 73.4(8) 2_556 . ?
O27 P9 O25 106.6(8) 2_556 2_556 ?
O27 P9 O27 180.0(12) 2_556 . ?
O27 P9 O28 72.9(8) . 2_556 ?
O27 P9 O28 107.1(8) 2_556 2_556 ?
O27 P9 O28 107.1(8) . . ?
O27 P9 O28 72.9(8) 2_556 . ?
O28 P9 O25 78.4(8) 2_556 . ?
O28 P9 O25 101.6(8) 2_556 2_556 ?
O28 P9 O25 78.4(8) . 2_556 ?
O28 P9 O25 101.6(8) . . ?
O28 P9 O28 180.0(5) . 2_556 ?
O47 P10 O47 180.0(5) . 2_677 ?
O47 P10 O48 74.9(8) . 2_677 ?
O47 P10 O48 105.1(8) 2_677 2_677 ?
O47 P10 O48 74.9(8) 2_677 . ?
O47 P10 O48 105.1(8) . . ?
O48 P10 O48 179.999(17) 2_677 . ?
O49 P10 O47 110.2(8) . . ?
O49 P10 O47 69.8(8) 2_677 . ?
O49 P10 O47 69.8(8) . 2_677 ?
O49 P10 O47 110.2(8) 2_677 2_677 ?
O49 P10 O48 72.0(8) . 2_677 ?
O49 P10 O48 108.0(8) . . ?
O49 P10 O48 72.0(8) 2_677 . ?
O49 P10 O48 108.0(8) 2_677 2_677 ?
O49 P10 O49 180.0 . 2_677 ?
O49 P10 O50 65.8(8) . 2_677 ?
O49 P10 O50 114.2(8) . . ?
O49 P10 O50 65.8(8) 2_677 . ?
O49 P10 O50 114.2(8) 2_677 2_677 ?
O50 P10 O47 69.6(7) . 2_677 ?
O50 P10 O47 110.4(7) 2_677 2_677 ?
O50 P10 O47 69.6(7) 2_677 . ?
O50 P10 O47 110.4(7) . . ?
O50 P10 O48 71.5(7) 2_677 . ?
O50 P10 O48 71.5(7) . 2_677 ?
O50 P10 O48 108.5(7) 2_677 2_677 ?
O50 P10 O48 108.5(7) . . ?
O50 P10 O50 180.0 2_677 . ?
P1 O1 Eu1 153.9(7) . . ?
C3 O2 P1 121.1(12) . . ?
P2 O4 Eu1 153.9(6) . . ?
C7 O5 P2 121.5(13) . . ?
C9 O6 P2 121.6(16) . . ?
P3 O7 Eu1 155.5(6) . . ?
C13 O8 P3 121.5(12) . . ?
C15 O9 P3 124.2(10) . . ?
P4 O10 Eu1 154.6(7) . . ?
C17 O11 P4 119.9(13) . . ?
C19 O12 P4 123.4(16) . . ?
P5 O13 Eu1 155.0(6) . . ?
C23 O14 P5 123.4(10) . . ?
C25 O15 P5 123.3(10) . . ?
P6 O16 Eu1 158.0(7) . . ?
C27 O17 P6 121.1(15) . . ?
C29 O18 P6 121.2(14) . . ?
P7 O19 Eu1 155.0(6) . . ?
C33 O20 P7 119.8(9) . . ?
P7 O21 C36 162.9(14) . . ?
P8 O22 Eu1 157.5(6) . . ?
C37 O23 P8 126.2(11) . . ?
C39 O24 P8 124.1(11) . . ?
Mo2 O25 Mo1 94.0(4) . . ?
Mo2 O25 Mo3 95.4(4) . . ?
Mo3 O25 Mo1 91.8(4) . . ?
P9 O25 Mo1 118.1(8) . . ?
P9 O25 Mo2 127.0(8) . . ?
P9 O25 Mo3 122.1(8) . . ?
P9 O25 O26 53.6(5) . 2_556 ?
O26 O25 Mo1 131.0(10) 2_556 . ?
O26 O25 Mo2 73.4(7) 2_556 . ?
O26 O25 Mo3 135.6(10) 2_556 . ?
Mo4 O26 Mo2 91.5(4) . 2_556 ?
Mo5 O26 Mo2 92.2(5) . 2_556 ?
Mo5 O26 Mo4 95.0(4) . . ?
P9 O26 Mo2 119.2(8) . 2_556 ?
P9 O26 Mo4 123.8(10) . . ?
P9 O26 Mo5 126.1(9) . . ?
P9 O26 O25 56.2(5) . 2_556 ?
P9 O26 O27 57.5(6) . 2_556 ?
P9 O26 O28 58.9(5) . 2_556 ?
O25 O26 Mo2 63.0(6) 2_556 2_556 ?
O25 O26 Mo4 127.8(10) 2_556 . ?
O25 O26 Mo5 128.3(11) 2_556 . ?
O27 O26 Mo2 127.5(10) 2_556 2_556 ?
O27 O26 Mo4 66.5(7) 2_556 . ?
O27 O26 Mo5 134.6(10) 2_556 . ?
O27 O26 O25 92.8(9) 2_556 2_556 ?
O28 O26 Mo2 125.6(11) 2_556 2_556 ?
O28 O26 Mo4 137.7(10) 2_556 . ?
O28 O26 Mo5 67.3(7) 2_556 . ?
O28 O26 O25 90.4(9) 2_556 2_556 ?
O28 O26 O27 98.3(9) 2_556 2_556 ?
Mo4 O27 Mo3 94.2(4) 2_556 2_556 ?
Mo4 O27 Mo6 93.7(4) 2_556 . ?
Mo6 O27 Mo3 90.7(5) . 2_556 ?
P9 O27 Mo3 119.5(8) . 2_556 ?
P9 O27 Mo4 128.9(10) . 2_556 ?
P9 O27 Mo6 120.7(8) . . ?
P9 O27 O26 57.0(6) . 2_556 ?
O26 O27 Mo3 129.5(9) 2_556 2_556 ?
O26 O27 Mo4 72.0(7) 2_556 2_556 ?
O26 O27 Mo6 137.2(10) 2_556 . ?
Mo5 O28 Mo6 95.8(4) 2_556 2_556 ?
P9 O28 Mo5 129.2(8) . 2_556 ?
P9 O28 Mo6 122.2(7) . 2_556 ?
P9 O28 O26 57.3(6) . 2_556 ?
O26 O28 Mo5 71.9(7) 2_556 2_556 ?
O26 O28 Mo6 138.7(10) 2_556 2_556 ?
Mo2 O29 Mo1 138.7(8) . . ?
Mo3 O30 Mo1 140.4(6) . . ?
Mo5 O31 Mo1 138.1(7) . . ?
Mo1 O32 Mo6 140.5(7) . . ?
Mo3 O34 Mo2 139.1(10) . . ?
Mo2 O35 Mo5 140.3(6) . 2_556 ?
Mo3 O37 Mo4 138.3(6) . . ?
Mo6 O38 Mo3 141.0(7) 2_556 . ?
Mo5 O40 Mo4 139.2(6) . . ?
Mo4 O41 Mo2 139.7(6) . 2_556 ?
Mo4 O42 Mo6 137.8(7) . 2_556 ?
Mo6 O44 Mo5 138.3(7) . . ?
Mo7 O47 Mo8 92.7(4) . . ?
Mo9 O47 Mo7 94.9(4) . . ?
Mo9 O47 Mo8 93.1(4) . . ?
P10 O47 Mo7 123.7(7) . . ?
P10 O47 Mo8 119.4(7) . . ?
P10 O47 Mo9 124.8(8) . . ?
P10 O47 O49 54.5(5) . 2_677 ?
P10 O47 O50 54.8(5) . 2_677 ?
O49 O47 Mo7 139.9(9) 2_677 . ?
O49 O47 Mo8 124.2(8) 2_677 . ?
O49 O47 Mo9 70.4(6) 2_677 . ?
O50 O47 Mo7 69.0(6) 2_677 . ?
O50 O47 Mo8 129.6(9) 2_677 . ?
O50 O47 Mo9 133.4(9) 2_677 . ?
O50 O47 O49 93.8(7) 2_677 2_677 ?
Mo10 O48 Mo8 92.8(3) . 2_677 ?
Mo11 O48 Mo8 93.3(4) . 2_677 ?
Mo11 O48 Mo10 94.8(4) . . ?
P10 O48 Mo8 120.1(7) . 2_677 ?
P10 O48 Mo10 123.3(8) . . ?
P10 O48 Mo11 124.4(6) . . ?
P10 O48 O50 53.7(4) . 2_677 ?
O50 O48 Mo8 126.3(9) 2_677 2_677 ?
O50 O48 Mo10 138.0(9) 2_677 . ?
O50 O48 Mo11 70.8(5) 2_677 . ?
Mo9 O49 Mo10 91.4(4) 2_677 2_677 ?
Mo12 O49 Mo9 93.8(3) . 2_677 ?
Mo12 O49 Mo10 93.4(4) . 2_677 ?
P10 O49 Mo9 121.9(7) . 2_677 ?
P10 O49 Mo10 120.5(7) . 2_677 ?
P10 O49 Mo12 126.9(8) . . ?
P10 O49 O47 55.7(5) . 2_677 ?
P10 O49 O50 57.2(5) . 2_677 ?
O47 O49 Mo9 66.4(6) 2_677 2_677 ?
O47 O49 Mo10 128.5(9) 2_677 2_677 ?
O47 O49 Mo12 132.0(9) 2_677 . ?
O50 O49 Mo9 137.8(9) 2_677 2_677 ?
O50 O49 Mo10 127.0(8) 2_677 2_677 ?
O50 O49 Mo12 69.8(6) 2_677 . ?
O50 O49 O47 95.3(8) 2_677 2_677 ?
Mo7 O50 Mo11 91.9(4) 2_677 2_677 ?
Mo12 O50 Mo7 94.6(3) 2_677 2_677 ?
Mo12 O50 Mo11 92.8(4) 2_677 2_677 ?
P10 O50 Mo7 123.3(7) . 2_677 ?
P10 O50 Mo11 120.0(7) . 2_677 ?
P10 O50 Mo12 125.6(8) . 2_677 ?
P10 O50 O47 55.7(5) . 2_677 ?
P10 O50 O48 54.8(5) . 2_677 ?
P10 O50 O49 57.0(5) . 2_677 ?
O47 O50 Mo7 67.7(6) 2_677 2_677 ?
O47 O50 Mo11 123.0(9) 2_677 2_677 ?
O47 O50 Mo12 139.2(9) 2_677 2_677 ?
O47 O50 O48 87.5(8) 2_677 2_677 ?
O48 O50 Mo7 129.8(9) 2_677 2_677 ?
O48 O50 Mo11 65.3(5) 2_677 2_677 ?
O48 O50 Mo12 128.5(9) 2_677 2_677 ?
O49 O50 Mo7 131.5(8) 2_677 2_677 ?
O49 O50 Mo11 132.4(9) 2_677 2_677 ?
O49 O50 Mo12 68.8(6) 2_677 2_677 ?
O49 O50 O47 95.0(8) 2_677 2_677 ?
O49 O50 O48 91.9(8) 2_677 2_677 ?
Mo7 O51 Mo8 139.2(6) . . ?
Mo9 O52 Mo7 139.2(7) . . ?
Mo11 O53 Mo7 140.5(6) . . ?
Mo7 O54 Mo12 139.9(6) . . ?
Mo8 O56 Mo9 138.6(7) . . ?
Mo8 O57 Mo11 138.6(7) . 2_677 ?
Mo10 O58 Mo8 141.2(6) 2_677 . ?
Mo9 O60 Mo10 139.5(6) . . ?
Mo12 O61 Mo9 138.9(5) 2_677 . ?
Mo11 O63 Mo10 138.1(8) . . ?
Mo10 O64 Mo12 139.1(5) . 2_677 ?
Mo12 O66 Mo11 139.0(6) . . ?
P1 C1 H1 125.2 . . ?
C2 C1 P1 109.6(16) . . ?
C2 C1 H1 125.2 . . ?
P2 C2 H2 125.6 . . ?
C1 C2 P2 108.8(15) . . ?
C1 C2 H2 125.6 . . ?
O2 C3 H3A 111.2 . . ?
O2 C3 H3B 111.2 . . ?
O2 C3 C4 103.1(15) . . ?
H3A C3 H3B 109.1 . . ?
C4 C3 H3A 111.2 . . ?
C4 C3 H3B 111.2 . . ?
C3 C4 H4A 109.5 . . ?
C3 C4 H4B 109.5 . . ?
C3 C4 H4C 109.5 . . ?
H4A C4 H4B 109.5 . . ?
H4A C4 H4C 109.5 . . ?
H4B C4 H4C 109.5 . . ?
H5A C5 H5B 108.1 . . ?
C6 C5 H5A 109.5 . . ?
C6 C5 H5B 109.5 . . ?
O3 C5 H5A 109.5 . . ?
O3 C5 H5B 109.5 . . ?
O3 C5 C6 110.8(14) . . ?
C5 C6 H6A 109.5 . . ?
C5 C6 H6B 109.5 . . ?
C5 C6 H6C 109.5 . . ?
H6A C6 H6B 109.5 . . ?
H6A C6 H6C 109.5 . . ?
H6B C6 H6C 109.5 . . ?
O5 C7 H7A 109.7 . . ?
O5 C7 H7B 109.7 . . ?
O5 C7 C8 110.0(19) . . ?
H7A C7 H7B 108.2 . . ?
C8 C7 H7A 109.7 . . ?
C8 C7 H7B 109.7 . . ?
C7 C8 H8A 109.5 . . ?
C7 C8 H8B 109.5 . . ?
C7 C8 H8C 109.5 . . ?
H8A C8 H8B 109.5 . . ?
H8A C8 H8C 109.5 . . ?
H8B C8 H8C 109.5 . . ?
O6 C9 H9A 109.0 . . ?
O6 C9 H9B 109.0 . . ?
O6 C9 C10 113(2) . . ?
H9A C9 H9B 107.8 . . ?
C10 C9 H9A 109.0 . . ?
C10 C9 H9B 109.0 . . ?
C9 C10 H10A 109.5 . . ?
C9 C10 H10B 109.5 . . ?
C9 C10 H10C 109.5 . . ?
H10A C10 H10B 109.5 . . ?
H10A C10 H10C 109.5 . . ?
H10B C10 H10C 109.5 . . ?
P3 C11 H11 123.2 . . ?
C12 C11 P3 113.6(14) . . ?
C12 C11 H11 123.2 . . ?
P4 C12 H12 125.1 . . ?
C11 C12 P4 109.8(14) . . ?
C11 C12 H12 125.1 . . ?
O8 C13 H13A 108.3 . . ?
O8 C13 H13B 108.3 . . ?
O8 C13 C14 115.9(18) . . ?
H13A C13 H13B 107.4 . . ?
C14 C13 H13A 108.3 . . ?
C14 C13 H13B 108.3 . . ?
C13 C14 H14A 109.5 . . ?
C13 C14 H14B 109.5 . . ?
C13 C14 H14C 109.5 . . ?
H14A C14 H14B 109.5 . . ?
H14A C14 H14C 109.5 . . ?
H14B C14 H14C 109.5 . . ?
O9 C15 H15A 110.6 . . ?
O9 C15 H15B 110.6 . . ?
O9 C15 C16 105.9(13) . . ?
H15A C15 H15B 108.7 . . ?
C16 C15 H15A 110.6 . . ?
C16 C15 H15B 110.6 . . ?
C15 C16 H16A 109.5 . . ?
C15 C16 H16B 109.5 . . ?
C15 C16 H16C 109.5 . . ?
H16A C16 H16B 109.5 . . ?
H16A C16 H16C 109.5 . . ?
H16B C16 H16C 109.5 . . ?
O11 C17 H17A 111.3 . . ?
O11 C17 H17B 111.3 . . ?
O11 C17 C18 102.1(14) . . ?
H17A C17 H17B 109.2 . . ?
C18 C17 H17A 111.3 . . ?
C18 C17 H17B 111.3 . . ?
C17 C18 H18A 109.5 . . ?
C17 C18 H18B 109.5 . . ?
C17 C18 H18C 109.5 . . ?
H18A C18 H18B 109.5 . . ?
H18A C18 H18C 109.5 . . ?
H18B C18 H18C 109.5 . . ?
O12 C19 H19A 109.3 . . ?
O12 C19 H19B 109.3 . . ?
O12 C19 C20 111.8(19) . . ?
H19A C19 H19B 107.9 . . ?
C20 C19 H19A 109.3 . . ?
C20 C19 H19B 109.3 . . ?
C19 C20 H20A 109.5 . . ?
C19 C20 H20B 109.5 . . ?
C19 C20 H20C 109.5 . . ?
H20A C20 H20B 109.5 . . ?
H20A C20 H20C 109.5 . . ?
H20B C20 H20C 109.5 . . ?
P5 C21 H21A 108.3 . . ?
P5 C21 H21B 108.3 . . ?
H21A C21 H21B 107.4 . . ?
C22 C21 P5 115.7(15) . . ?
C22 C21 H21A 108.3 . . ?
C22 C21 H21B 108.3 . . ?
P6 C22 H22 126.3 . . ?
C21 C22 P6 107.5(15) . . ?
C21 C22 H22 126.3 . . ?
O14 C23 H23A 109.0 . . ?
O14 C23 H23B 109.0 . . ?
O14 C23 C24 113.1(16) . . ?
H23A C23 H23B 107.8 . . ?
C24 C23 H23A 109.0 . . ?
C24 C23 H23B 109.0 . . ?
C23 C24 H24A 109.5 . . ?
C23 C24 H24B 109.5 . . ?
C23 C24 H24C 109.5 . . ?
H24A C24 H24B 109.5 . . ?
H24A C24 H24C 109.5 . . ?
H24B C24 H24C 109.5 . . ?
O15 C25 H25A 109.8 . . ?
O15 C25 H25B 109.8 . . ?
O15 C25 C26 109.3(14) . . ?
H25A C25 H25B 108.3 . . ?
C26 C25 H25A 109.8 . . ?
C26 C25 H25B 109.8 . . ?
C25 C26 H26A 109.5 . . ?
C25 C26 H26B 109.5 . . ?
C25 C26 H26C 109.5 . . ?
H26A C26 H26B 109.5 . . ?
H26A C26 H26C 109.5 . . ?
H26B C26 H26C 109.5 . . ?
O17 C27 H27A 111.5 . . ?
O17 C27 H27B 111.5 . . ?
O17 C27 C28 101.1(16) . . ?
H27A C27 H27B 109.4 . . ?
C28 C27 H27A 111.5 . . ?
C28 C27 H27B 111.5 . . ?
C27 C28 H28A 109.5 . . ?
C27 C28 H28B 109.5 . . ?
C27 C28 H28C 109.5 . . ?
H28A C28 H28B 109.5 . . ?
H28A C28 H28C 109.5 . . ?
H28B C28 H28C 109.5 . . ?
O18 C29 H29A 108.9 . . ?
O18 C29 H29B 108.9 . . ?
O18 C29 C30 113(2) . . ?
H29A C29 H29B 107.7 . . ?
C30 C29 H29A 108.9 . . ?
C30 C29 H29B 108.9 . . ?
C29 C30 H30A 109.5 . . ?
C29 C30 H30B 109.5 . . ?
C29 C30 H30C 109.5 . . ?
H30A C30 H30B 109.5 . . ?
H30A C30 H30C 109.5 . . ?
H30B C30 H30C 109.5 . . ?
P7 C31 H31A 109.2 . . ?
P7 C31 H31B 109.2 . . ?
H31A C31 H31B 107.9 . . ?
C32 C31 P7 112.3(11) . . ?
C32 C31 H31A 109.2 . . ?
C32 C31 H31B 109.2 . . ?
P8 C32 H32 123.4 . . ?
C31 C32 P8 113.2(11) . . ?
C31 C32 H32 123.4 . . ?
O20 C33 H33A 110.3 . . ?
O20 C33 H33B 110.3 . . ?
O20 C33 C34 107.1(12) . . ?
H33A C33 H33B 108.6 . . ?
C34 C33 H33A 110.3 . . ?
C34 C33 H33B 110.3 . . ?
C33 C34 H34A 109.5 . . ?
C33 C34 H34B 109.5 . . ?
C33 C34 H34C 109.5 . . ?
H34A C34 H34B 109.5 . . ?
H34A C34 H34C 109.5 . . ?
H34B C34 H34C 109.5 . . ?
C35 C36 O21 97(2) . . ?
O23 C37 H37A 110.7 . . ?
O23 C37 H37B 110.7 . . ?
O23 C37 C38 105.4(13) . . ?
H37A C37 H37B 108.8 . . ?
C38 C37 H37A 110.7 . . ?
C38 C37 H37B 110.7 . . ?
C37 C38 H38A 109.5 . . ?
C37 C38 H38B 109.5 . . ?
C37 C38 H38C 109.5 . . ?
H38A C38 H38B 109.5 . . ?
H38A C38 H38C 109.5 . . ?
H38B C38 H38C 109.5 . . ?
O24 C39 H39A 110.0 . . ?
O24 C39 H39B 110.0 . . ?
O24 C39 C40 108.3(14) . . ?
H39A C39 H39B 108.4 . . ?
C40 C39 H39A 110.0 . . ?
C40 C39 H39B 110.0 . . ?
C39 C40 H40A 109.5 . . ?
C39 C40 H40B 109.5 . . ?
C39 C40 H40C 109.5 . . ?
H40A C40 H40B 109.5 . . ?
H40A C40 H40C 109.5 . . ?
H40B C40 H40C 109.5 . . ?
N1 C41 C42 161(4) . . ?
C41 C42 H42A 109.5 . . ?
C41 C42 H42B 109.5 . . ?
C41 C42 H42C 109.5 . . ?
H42A C42 H42B 109.5 . . ?
H42A C42 H42C 109.5 . . ?
H42B C42 H42C 109.5 . . ?
N2 C43 C44 168(4) . . ?
C43 C44 H44A 109.5 . . ?
C43 C44 H44B 109.5 . . ?
C43 C44 H44C 109.5 . . ?
H44A C44 H44B 109.5 . . ?
H44A C44 H44C 109.5 . . ?
H44B C44 H44C 109.5 . . ?
C5 O3 P1 121(2) . . ?

loop_
_geom_bond_atom_site_label_1
_geom_bond_atom_site_label_2
_geom_bond_distance
_geom_bond_site_symmetry_2
_geom_bond_publ_flag
Eu1 O1 2.374(9) . ?
Eu1 O4 2.354(8) . ?
Eu1 O7 2.353(8) . ?
Eu1 O10 2.337(8) . ?
Eu1 O13 2.368(9) . ?
Eu1 O16 2.345(8) . ?
Eu1 O19 2.364(9) . ?
Eu1 O22 2.388(9) . ?
Mo1 O25 2.474(15) . ?
Mo1 O29 1.889(12) . ?
Mo1 O30 1.889(11) . ?
Mo1 O31 1.884(13) . ?
Mo1 O32 1.858(12) . ?
Mo1 O33 1.657(9) . ?
Mo2 O25 2.325(14) . ?
Mo2 O26 2.500(15) 2_556 ?
Mo2 O29 1.862(10) . ?
Mo2 O34 1.872(12) . ?
Mo2 O35 1.864(10) . ?
Mo2 O36 1.646(11) . ?
Mo2 O41 1.883(10) 2_556 ?
Mo3 O25 2.409(14) . ?
Mo3 O27 2.491(15) 2_556 ?
Mo3 O30 1.839(11) . ?
Mo3 O34 1.867(13) . ?
Mo3 O37 1.871(13) . ?
Mo3 O38 1.884(11) . ?
Mo3 O39 1.606(10) . ?
Mo4 O26 2.394(15) . ?
Mo4 O27 2.308(14) 2_556 ?
Mo4 O37 1.895(12) . ?
Mo4 O40 1.917(10) . ?
Mo4 O41 1.852(10) . ?
Mo4 O42 1.849(11) . ?
Mo4 O43 1.624(10) . ?
Mo5 O26 2.383(15) . ?
Mo5 O28 2.312(13) 2_556 ?
Mo5 O31 1.879(12) . ?
Mo5 O35 1.878(10) 2_556 ?
Mo5 O40 1.840(10) . ?
Mo5 O44 1.928(11) . ?
Mo5 O45 1.634(10) . ?
Mo6 O27 2.473(15) . ?
Mo6 O28 2.431(13) 2_556 ?
Mo6 O32 1.876(11) . ?
Mo6 O38 1.860(11) 2_556 ?
Mo6 O42 1.890(12) 2_556 ?
Mo6 O44 1.839(12) . ?
Mo6 O46 1.627(10) . ?
Mo7 O47 2.397(13) . ?
Mo7 O50 2.418(13) 2_677 ?
Mo7 O51 1.808(10) . ?
Mo7 O52 1.952(11) . ?
Mo7 O53 1.934(9) . ?
Mo7 O54 1.841(11) . ?
Mo7 O55 1.622(9) . ?
Mo8 O47 2.467(13) . ?
Mo8 O48 2.452(14) 2_677 ?
Mo8 O51 1.947(10) . ?
Mo8 O56 1.854(11) . ?
Mo8 O57 1.836(11) . ?
Mo8 O58 1.915(12) . ?
Mo8 O59 1.645(8) . ?
Mo9 O47 2.378(14) . ?
Mo9 O49 2.444(13) 2_677 ?
Mo9 O52 1.799(10) . ?
Mo9 O56 1.908(10) . ?
Mo9 O60 1.802(10) . ?
Mo9 O61 1.932(10) . ?
Mo9 O62 1.627(10) . ?
Mo10 O48 2.407(13) . ?
Mo10 O49 2.477(14) 2_677 ?
Mo10 O58 1.814(11) 2_677 ?
Mo10 O60 1.951(10) . ?
Mo10 O63 1.942(10) . ?
Mo10 O64 1.817(10) . ?
Mo10 O65 1.620(10) . ?
Mo11 O48 2.382(12) . ?
Mo11 O50 2.477(13) 2_677 ?
Mo11 O53 1.802(9) . ?
Mo11 O57 1.923(10) 2_677 ?
Mo11 O63 1.833(11) . ?
Mo11 O66 1.960(10) . ?
Mo11 O67 1.621(9) . ?
Mo12 O49 2.366(13) . ?
Mo12 O50 2.382(12) 2_677 ?
Mo12 O54 1.915(10) . ?
Mo12 O61 1.820(9) 2_677 ?
Mo12 O64 1.942(10) 2_677 ?
Mo12 O66 1.795(9) . ?
Mo12 O68 1.627(9) . ?
P1 O1 1.411(9) . ?
P1 O2 1.568(14) . ?
P1 C1 1.82(2) . ?
P1 O3 1.555(9) . ?
P2 O4 1.450(9) . ?
P2 O5 1.521(11) . ?
P2 O6 1.523(13) . ?
P2 C2 1.794(19) . ?
P3 O7 1.441(9) . ?
P3 O8 1.532(11) . ?
P3 O9 1.538(10) . ?
P3 C11 1.804(19) . ?
P4 O10 1.441(9) . ?
P4 O11 1.577(12) . ?
P4 O12 1.489(16) . ?
P4 C12 1.80(2) . ?
P5 O13 1.441(9) . ?
P5 O14 1.504(12) . ?
P5 O15 1.526(10) . ?
P5 C21 1.833(18) . ?
P6 O16 1.422(9) . ?
P6 O17 1.598(14) . ?
P6 O18 1.487(17) . ?
P6 C22 1.77(2) . ?
P7 O19 1.429(9) . ?
P7 O20 1.531(9) . ?
P7 O21 1.546(11) . ?
P7 C31 1.787(16) . ?
P8 O22 1.463(9) . ?
P8 O23 1.517(11) . ?
P8 O24 1.527(10) . ?
P8 C32 1.770(15) . ?
P9 O25 1.586(9) . ?
P9 O25 1.586(9) 2_556 ?
P9 O26 1.537(9) . ?
P9 O26 1.537(9) 2_556 ?
P9 O27 1.545(8) 2_556 ?
P9 O27 1.545(8) . ?
P9 O28 1.563(8) . ?
P9 O28 1.563(8) 2_556 ?
P10 O47 1.563(9) 2_677 ?
P10 O47 1.563(9) . ?
P10 O48 1.567(8) . ?
P10 O48 1.567(8) 2_677 ?
P10 O49 1.542(8) . ?
P10 O49 1.542(8) 2_677 ?
P10 O50 1.547(8) 2_677 ?
P10 O50 1.547(8) . ?
N1 C41 1.149(10) . ?
N2 C43 1.148(10) . ?
O2 C3 1.399(9) . ?
O5 C7 1.428(9) . ?
O6 C9 1.423(10) . ?
O8 C13 1.433(9) . ?
O9 C15 1.438(9) . ?
O11 C17 1.419(9) . ?
O12 C19 1.420(10) . ?
O14 C23 1.414(9) . ?
O15 C25 1.440(9) . ?
O17 C27 1.423(10) . ?
O18 C29 1.415(10) . ?
O20 C33 1.445(9) . ?
O21 C36 1.77(6) . ?
O23 C37 1.427(9) . ?
O24 C39 1.413(9) . ?
O25 O26 1.797(19) 2_556 ?
O26 Mo2 2.499(15) 2_556 ?
O26 O25 1.797(19) 2_556 ?
O26 O27 1.67(2) 2_556 ?
O26 O28 1.639(19) 2_556 ?
O27 Mo3 2.491(15) 2_556 ?
O27 Mo4 2.308(14) 2_556 ?
O27 O26 1.67(2) 2_556 ?
O28 Mo5 2.312(13) 2_556 ?
O28 Mo6 2.431(13) 2_556 ?
O28 O26 1.639(19) 2_556 ?
O35 Mo5 1.878(10) 2_556 ?
O38 Mo6 1.860(11) 2_556 ?
O41 Mo2 1.883(10) 2_556 ?
O42 Mo6 1.890(12) 2_556 ?
O47 O49 1.777(18) 2_677 ?
O47 O50 1.774(18) 2_677 ?
O48 Mo8 2.452(13) 2_677 ?
O48 O50 1.819(16) 2_677 ?
O49 Mo9 2.444(13) 2_677 ?
O49 Mo10 2.477(14) 2_677 ?
O49 O47 1.777(18) 2_677 ?
O49 O50 1.678(19) 2_677 ?
O50 Mo7 2.418(12) 2_677 ?
O50 Mo11 2.477(13) 2_677 ?
O50 Mo12 2.382(12) 2_677 ?
O50 O47 1.774(18) 2_677 ?
O50 O48 1.819(16) 2_677 ?
O50 O49 1.678(19) 2_677 ?
O57 Mo11 1.923(9) 2_677 ?
O58 Mo10 1.814(11) 2_677 ?
O61 Mo12 1.820(9) 2_677 ?
O64 Mo12 1.942(10) 2_677 ?
C1 H1 0.9300 . ?
C1 C2 1.515(10) . ?
C2 H2 0.9300 . ?
C3 H3A 0.9700 . ?
C3 H3B 0.9700 . ?
C3 C4 1.5349(6) . ?
C4 H4A 0.9600 . ?
C4 H4B 0.9600 . ?
C4 H4C 0.9600 . ?
C5 H5A 0.9700 . ?
C5 H5B 0.9700 . ?
C5 C6 1.521(10) . ?
C5 O3 1.423(10) . ?
C6 H6A 0.9600 . ?
C6 H6B 0.9600 . ?
C6 H6C 0.9600 . ?
C7 H7A 0.9700 . ?
C7 H7B 0.9700 . ?
C7 C8 1.506(10) . ?
C8 H8A 0.9600 . ?
C8 H8B 0.9600 . ?
C8 H8C 0.9600 . ?
C9 H9A 0.9700 . ?
C9 H9B 0.9700 . ?
C9 C10 1.515(10) . ?
C10 H10A 0.9600 . ?
C10 H10B 0.9600 . ?
C10 H10C 0.9600 . ?
C11 H11 0.9300 . ?
C11 C12 1.510(10) . ?
C12 H12 0.9300 . ?
C13 H13A 0.9700 . ?
C13 H13B 0.9700 . ?
C13 C14 1.506(10) . ?
C14 H14A 0.9600 . ?
C14 H14B 0.9600 . ?
C14 H14C 0.9600 . ?
C15 H15A 0.9700 . ?
C15 H15B 0.9700 . ?
C15 C16 1.511(10) . ?
C16 H16A 0.9600 . ?
C16 H16B 0.9600 . ?
C16 H16C 0.9600 . ?
C17 H17A 0.9700 . ?
C17 H17B 0.9700 . ?
C17 C18 1.516(10) . ?
C18 H18A 0.9600 . ?
C18 H18B 0.9600 . ?
C18 H18C 0.9600 . ?
C19 H19A 0.9700 . ?
C19 H19B 0.9700 . ?
C19 C20 1.526(10) . ?
C20 H20A 0.9600 . ?
C20 H20B 0.9600 . ?
C20 H20C 0.9600 . ?
C21 H21A 0.9700 . ?
C21 H21B 0.9700 . ?
C21 C22 1.504(10) . ?
C22 H22 0.9300 . ?
C23 H23A 0.9700 . ?
C23 H23B 0.9700 . ?
C23 C24 1.515(10) . ?
C24 H24A 0.9600 . ?
C24 H24B 0.9600 . ?
C24 H24C 0.9600 . ?
C25 H25A 0.9700 . ?
C25 H25B 0.9700 . ?
C25 C26 1.506(10) . ?
C26 H26A 0.9600 . ?
C26 H26B 0.9600 . ?
C26 H26C 0.9600 . ?
C27 H27A 0.9700 . ?
C27 H27B 0.9700 . ?
C27 C28 1.504(10) . ?
C28 H28A 0.9600 . ?
C28 H28B 0.9600 . ?
C28 H28C 0.9600 . ?
C29 H29A 0.9700 . ?
C29 H29B 0.9700 . ?
C29 C30 1.505(10) . ?
C30 H30A 0.9600 . ?
C30 H30B 0.9600 . ?
C30 H30C 0.9600 . ?
C31 H31A 0.9700 . ?
C31 H31B 0.9700 . ?
C31 C32 1.526(9) . ?
C32 H32 0.9300 . ?
C33 H33A 0.9700 . ?
C33 H33B 0.9700 . ?
C33 C34 1.516(10) . ?
C34 H34A 0.9600 . ?
C34 H34B 0.9600 . ?
C34 H34C 0.9600 . ?
C35 C36 1.515(10) . ?
C37 H37A 0.9700 . ?
C37 H37B 0.9700 . ?
C37 C38 1.520(9) . ?
C38 H38A 0.9600 . ?
C38 H38B 0.9600 . ?
C38 H38C 0.9600 . ?
C39 H39A 0.9700 . ?
C39 H39B 0.9700 . ?
C39 C40 1.512(10) . ?
C40 H40A 0.9600 . ?
C40 H40B 0.9600 . ?
C40 H40C 0.9600 . ?
C41 C42 1.451(10) . ?
C42 H42A 0.9600 . ?
C42 H42B 0.9600 . ?
C42 H42C 0.9600 . ?
C43 C44 1.466(10) . ?
C44 H44A 0.9600 . ?
C44 H44B 0.9600 . ?
C44 H44C 0.9600 . ?

loop_
_geom_torsion_atom_site_label_1
_geom_torsion_atom_site_label_2
_geom_torsion_atom_site_label_3
_geom_torsion_atom_site_label_4
_geom_torsion
_geom_torsion_site_symmetry_1
_geom_torsion_site_symmetry_2
_geom_torsion_site_symmetry_3
_geom_torsion_site_symmetry_4
_geom_torsion_publ_flag
P1 O2 C3 C4 175.5(13) . . . . ?
P1 C1 C2 P2 97.6(16) . . . . ?
P2 O5 C7 C8 -154.3(18) . . . . ?
P2 O6 C9 C10 93(2) . . . . ?
P3 O8 C13 C14 -147.0(18) . . . . ?
P3 O9 C15 C16 -161.2(14) . . . . ?
P3 C11 C12 P4 94.5(15) . . . . ?
P4 O11 C17 C18 170.0(14) . . . . ?
P4 O12 C19 C20 -110(3) . . . . ?
P5 O14 C23 C24 -177.6(16) . . . . ?
P5 O15 C25 C26 161.7(13) . . . . ?
P5 C21 C22 P6 96.4(16) . . . . ?
P6 O17 C27 C28 -139.3(16) . . . . ?
P6 O18 C29 C30 177.3(17) . . . . ?
P7 O20 C33 C34 -167.9(14) . . . . ?
P7 O21 C36 C35 -3(6) . . . . ?
P7 C31 C32 P8 92.6(13) . . . . ?
P8 O23 C37 C38 144.5(13) . . . . ?
P8 O24 C39 C40 177.1(14) . . . . ?
O1 P1 O2 C3 171.4(14) . . . . ?
O1 P1 C1 C2 -64.7(17) . . . . ?
O1 P1 O3 C5 -14(2) . . . . ?
O2 P1 O1 Eu1 116.8(16) . . . . ?
O2 P1 C1 C2 -179.6(14) . . . . ?
O2 P1 O3 C5 106(2) . . . . ?
O4 P2 O5 C7 175.8(16) . . . . ?
O4 P2 O6 C9 -49.8(18) . . . . ?
O4 P2 C2 C1 -54.1(17) . . . . ?
O5 P2 O4 Eu1 86.0(15) . . . . ?
O5 P2 O6 C9 72.7(17) . . . . ?
O5 P2 C2 C1 -174.0(14) . . . . ?
O6 P2 O4 Eu1 -151.8(13) . . . . ?
O6 P2 O5 C7 50.0(19) . . . . ?
O6 P2 C2 C1 71.7(16) . . . . ?
O7 P3 O8 C13 -42.6(17) . . . . ?
O7 P3 O9 C15 171.3(14) . . . . ?
O7 P3 C11 C12 -62.7(16) . . . . ?
O8 P3 O7 Eu1 -108.2(17) . . . . ?
O8 P3 O9 C15 47.1(16) . . . . ?
O8 P3 C11 C12 64.3(15) . . . . ?
O9 P3 O7 Eu1 130.9(16) . . . . ?
O9 P3 O8 C13 78.8(16) . . . . ?
O9 P3 C11 C12 178.7(13) . . . . ?
O10 P4 O11 C17 173.4(16) . . . . ?
O10 P4 O12 C19 -24(2) . . . . ?
O10 P4 C12 C11 -59.2(16) . . . . ?
O11 P4 O10 Eu1 99.7(15) . . . . ?
O11 P4 O12 C19 95.2(19) . . . . ?
O11 P4 C12 C11 -173.6(13) . . . . ?
O12 P4 O10 Eu1 -139.2(14) . . . . ?
O12 P4 O11 C17 47.4(18) . . . . ?
O12 P4 C12 C11 72.4(15) . . . . ?
O13 P5 O14 C23 -29.7(19) . . . . ?
O13 P5 O15 C25 169.3(13) . . . . ?
O13 P5 C21 C22 -63.4(18) . . . . ?
O14 P5 O13 Eu1 -113.3(16) . . . . ?
O14 P5 O15 C25 42.1(15) . . . . ?
O14 P5 C21 C22 65.8(16) . . . . ?
O15 P5 O13 Eu1 123.9(15) . . . . ?
O15 P5 O14 C23 93.0(17) . . . . ?
O15 P5 C21 C22 -179.9(15) . . . . ?
O16 P6 O17 C27 173.8(17) . . . . ?
O16 P6 O18 C29 -40(2) . . . . ?
O16 P6 C22 C21 -63.8(16) . . . . ?
O17 P6 O16 Eu1 116.8(19) . . . . ?
O17 P6 O18 C29 80(2) . . . . ?
O17 P6 C22 C21 -177.8(13) . . . . ?
O18 P6 O16 Eu1 -121.6(19) . . . . ?
O18 P6 O17 C27 48(2) . . . . ?
O18 P6 C22 C21 67.5(16) . . . . ?
O19 P7 O20 C33 175.7(13) . . . . ?
O19 P7 O21 C36 -17(5) . . . . ?
O19 P7 C31 C32 -59.7(14) . . . . ?
O20 P7 O19 Eu1 105.0(14) . . . . ?
O20 P7 O21 C36 104(5) . . . . ?
O20 P7 C31 C32 177.2(11) . . . . ?
O21 P7 O19 Eu1 -135.1(14) . . . . ?
O21 P7 O20 C33 52.3(14) . . . . ?
O21 P7 C31 C32 64.2(13) . . . . ?
O22 P8 O23 C37 -8.5(17) . . . . ?
O22 P8 O24 C39 85.3(17) . . . . ?
O22 P8 C32 C31 -56.0(14) . . . . ?
O23 P8 O22 Eu1 -116.3(16) . . . . ?
O23 P8 O24 C39 -41.7(18) . . . . ?
O23 P8 C32 C31 71.6(13) . . . . ?
O24 P8 O22 Eu1 122.6(15) . . . . ?
O24 P8 O23 C37 117.6(15) . . . . ?
O24 P8 C32 C31 -179.9(12) . . . . ?
O25 Mo1 O29 Mo2 -4.4(9) . . . . ?
O25 Mo1 O30 Mo3 9.6(12) . . . . ?
O25 Mo1 O31 Mo5 -39.0(11) . . . . ?
O25 Mo1 O32 Mo6 43.1(13) . . . . ?
O25 Mo2 O29 Mo1 4.5(9) . . . . ?
O25 Mo2 O34 Mo3 -9.9(10) . . . . ?
O25 Mo2 O35 Mo5 39.2(9) . . . 2_556 ?
O25 Mo3 O30 Mo1 -9.7(12) . . . . ?
O25 Mo3 O34 Mo2 9.7(10) . . . . ?
O25 Mo3 O37 Mo4 38.9(10) . . . . ?
O25 Mo3 O38 Mo6 -42.4(12) . . . 2_556 ?
O25 P9 O26 Mo2 1.7(9) 2_556 . . 2_556 ?
O25 P9 O26 Mo2 -178.3(9) . . . 2_556 ?
O25 P9 O26 Mo4 -64.0(11) . . . . ?
O25 P9 O26 Mo4 116.0(11) 2_556 . . . ?
O25 P9 O26 Mo5 -115.8(13) 2_556 . . . ?
O25 P9 O26 Mo5 64.2(13) . . . . ?
O25 P9 O26 O25 179.997(11) . . . 2_556 ?
O25 P9 O26 O27 119.8(10) 2_556 . . 2_556 ?
O25 P9 O26 O27 -60.2(10) . . . 2_556 ?
O25 P9 O26 O28 65.5(10) . . . 2_556 ?
O25 P9 O26 O28 -114.5(10) 2_556 . . 2_556 ?
O25 P9 O27 Mo3 178.7(8) . . . 2_556 ?
O25 P9 O27 Mo3 -1.3(8) 2_556 . . 2_556 ?
O25 P9 O27 Mo4 -125.7(12) 2_556 . . 2_556 ?
O25 P9 O27 Mo4 54.3(12) . . . 2_556 ?
O25 P9 O27 Mo6 -70.7(11) . . . . ?
O25 P9 O27 Mo6 109.3(11) 2_556 . . . ?
O25 P9 O27 O26 -121.5(10) 2_556 . . 2_556 ?
O25 P9 O27 O26 58.5(10) . . . 2_556 ?
O25 P9 O28 Mo5 -62.3(11) . . . 2_556 ?
O25 P9 O28 Mo5 117.7(11) 2_556 . . 2_556 ?
O25 P9 O28 Mo6 69.6(10) . . . 2_556 ?
O25 P9 O28 Mo6 -110.4(10) 2_556 . . 2_556 ?
O25 P9 O28 O26 -60.9(10) . . . 2_556 ?
O25 P9 O28 O26 119.1(10) 2_556 . . 2_556 ?
O26 Mo2 O29 Mo1 36.9(11) 2_556 . . . ?
O26 Mo2 O34 Mo3 -41.3(12) 2_556 . . . ?
O26 Mo2 O35 Mo5 6.8(8) 2_556 . . 2_556 ?
O26 Mo4 O37 Mo3 -42.4(10) . . . . ?
O26 Mo4 O41 Mo2 -6.7(9) . . . 2_556 ?
O26 Mo4 O42 Mo6 39.1(10) . . . 2_556 ?
O26 Mo5 O31 Mo1 38.4(11) . . . . ?
O26 Mo5 O40 Mo4 -6.9(8) . . . . ?
O26 P9 O25 Mo1 122.0(11) 2_556 . . . ?
O26 P9 O25 Mo1 -58.0(11) . . . . ?
O26 P9 O25 Mo2 2.0(10) 2_556 . . . ?
O26 P9 O25 Mo2 -178.0(10) . . . . ?
O26 P9 O25 Mo3 -125.8(12) 2_556 . . . ?
O26 P9 O25 Mo3 54.2(12) . . . . ?
O26 P9 O25 O26 179.999(11) . . . 2_556 ?
O26 P9 O27 Mo3 120.3(11) 2_556 . . 2_556 ?
O26 P9 O27 Mo3 -59.7(11) . . . 2_556 ?
O26 P9 O27 Mo4 -4.2(9) 2_556 . . 2_556 ?
O26 P9 O27 Mo4 175.8(9) . . . 2_556 ?
O26 P9 O27 Mo6 50.8(12) . . . . ?
O26 P9 O27 Mo6 -129.2(12) 2_556 . . . ?
O26 P9 O27 O26 180.001(6) . . . 2_556 ?
O26 P9 O28 Mo5 -1.4(9) 2_556 . . 2_556 ?
O26 P9 O28 Mo5 178.6(9) . . . 2_556 ?
O26 P9 O28 Mo6 130.6(12) 2_556 . . 2_556 ?
O26 P9 O28 Mo6 -49.5(12) . . . 2_556 ?
O26 P9 O28 O26 180.000(1) . . . 2_556 ?
O27 Mo3 O30 Mo1 -46.6(14) 2_556 . . . ?
O27 Mo3 O34 Mo2 40.2(12) 2_556 . . . ?
O27 Mo3 O37 Mo4 9.3(8) 2_556 . . . ?
O27 Mo3 O38 Mo6 -5.8(10) 2_556 . . 2_556 ?
O27 Mo4 O37 Mo3 -9.7(8) 2_556 . . . ?
O27 Mo4 O41 Mo2 -38.5(10) 2_556 . . 2_556 ?
O27 Mo4 O42 Mo6 10.2(8) 2_556 . . 2_556 ?
O27 Mo6 O32 Mo1 -43.4(13) . . . . ?
O27 Mo6 O44 Mo5 38.8(10) . . . . ?
O27 P9 O25 Mo1 -113.6(10) 2_556 . . . ?
O27 P9 O25 Mo1 66.4(10) . . . . ?
O27 P9 O25 Mo2 -53.5(13) . . . . ?
O27 P9 O25 Mo2 126.5(13) 2_556 . . . ?
O27 P9 O25 Mo3 -1.4(9) 2_556 . . . ?
O27 P9 O25 Mo3 178.6(9) . . . . ?
O27 P9 O25 O26 -55.5(10) . . . 2_556 ?
O27 P9 O25 O26 124.5(10) 2_556 . . 2_556 ?
O27 P9 O26 Mo2 -118.0(12) 2_556 . . 2_556 ?
O27 P9 O26 Mo2 62.0(12) . . . 2_556 ?
O27 P9 O26 Mo4 -3.8(8) 2_556 . . . ?
O27 P9 O26 Mo4 176.2(8) . . . . ?
O27 P9 O26 Mo5 124.4(13) 2_556 . . . ?
O27 P9 O26 Mo5 -55.6(13) . . . . ?
O27 P9 O26 O25 -119.8(10) 2_556 . . 2_556 ?
O27 P9 O26 O25 60.2(10) . . . 2_556 ?
O27 P9 O26 O27 179.999(7) . . . 2_556 ?
O27 P9 O26 O28 125.7(10) 2_556 . . 2_556 ?
O27 P9 O26 O28 -54.3(10) . . . 2_556 ?
O27 P9 O28 Mo5 -130.7(12) 2_556 . . 2_556 ?
O27 P9 O28 Mo5 49.3(12) . . . 2_556 ?
O27 P9 O28 Mo6 -178.8(9) . . . 2_556 ?
O27 P9 O28 Mo6 1.2(9) 2_556 . . 2_556 ?
O27 P9 O28 O26 50.6(10) . . . 2_556 ?
O27 P9 O28 O26 -129.4(10) 2_556 . . 2_556 ?
O28 Mo5 O31 Mo1 6.6(9) 2_556 . . . ?
O28 Mo5 O40 Mo4 -33.7(10) 2_556 . . . ?
O28 Mo6 O32 Mo1 -6.3(11) 2_556 . . . ?
O28 Mo6 O44 Mo5 10.6(8) 2_556 . . . ?
O28 P9 O25 Mo1 178.5(8) . . . . ?
O28 P9 O25 Mo1 -1.5(8) 2_556 . . . ?
O28 P9 O25 Mo2 -121.5(12) 2_556 . . . ?
O28 P9 O25 Mo2 58.5(12) . . . . ?
O28 P9 O25 Mo3 -69.3(10) . . . . ?
O28 P9 O25 Mo3 110.7(10) 2_556 . . . ?
O28 P9 O25 O26 -123.5(9) 2_556 . . 2_556 ?
O28 P9 O25 O26 56.5(9) . . . 2_556 ?
O28 P9 O26 Mo2 -63.8(12) . . . 2_556 ?
O28 P9 O26 Mo2 116.2(12) 2_556 . . 2_556 ?
O28 P9 O26 Mo4 -129.5(12) 2_556 . . . ?
O28 P9 O26 Mo4 50.5(12) . . . . ?
O28 P9 O26 Mo5 178.7(9) . . . . ?
O28 P9 O26 Mo5 -1.3(9) 2_556 . . . ?
O28 P9 O26 O25 114.5(10) 2_556 . . 2_556 ?
O28 P9 O26 O25 -65.5(10) . . . 2_556 ?
O28 P9 O26 O27 -125.7(10) 2_556 . . 2_556 ?
O28 P9 O26 O27 54.3(10) . . . 2_556 ?
O28 P9 O26 O28 180.001(2) . . . 2_556 ?
O28 P9 O27 Mo3 70.6(11) . . . 2_556 ?
O28 P9 O27 Mo3 -109.4(11) 2_556 . . 2_556 ?
O28 P9 O27 Mo4 126.2(12) 2_556 . . 2_556 ?
O28 P9 O27 Mo4 -53.8(12) . . . 2_556 ?
O28 P9 O27 Mo6 1.2(9) 2_556 . . . ?
O28 P9 O27 Mo6 -178.8(9) . . . . ?
O28 P9 O27 O26 130.3(10) 2_556 . . 2_556 ?
O28 P9 O27 O26 -49.7(10) . . . 2_556 ?
O29 Mo1 O30 Mo3 -49.9(14) . . . . ?
O29 Mo1 O31 Mo5 -29(2) . . . . ?
O29 Mo1 O32 Mo6 104.7(13) . . . . ?
O29 Mo2 O34 Mo3 54.0(12) . . . . ?
O29 Mo2 O35 Mo5 22.2(17) . . . 2_556 ?
O30 Mo1 O29 Mo2 55.7(11) . . . . ?
O30 Mo1 O31 Mo5 -100.7(11) . . . . ?
O30 Mo1 O32 Mo6 21(2) . . . . ?
O30 Mo3 O34 Mo2 -51.5(12) . . . . ?
O30 Mo3 O37 Mo4 102.8(10) . . . . ?
O30 Mo3 O38 Mo6 -23(2) . . . 2_556 ?
O31 Mo1 O29 Mo2 -16(2) . . . . ?
O31 Mo1 O30 Mo3 109.3(14) . . . . ?
O31 Mo1 O32 Mo6 -53.4(13) . . . . ?
O31 Mo5 O40 Mo4 -100.3(10) . . . . ?
O32 Mo1 O29 Mo2 -99.0(11) . . . . ?
O32 Mo1 O30 Mo3 34(2) . . . . ?
O32 Mo1 O31 Mo5 54.7(11) . . . . ?
O32 Mo6 O44 Mo5 -52.1(10) . . . . ?
O33 Mo1 O29 Mo2 157.8(11) . . . . ?
O33 Mo1 O30 Mo3 -150.6(13) . . . . ?
O33 Mo1 O31 Mo5 157.5(11) . . . . ?
O33 Mo1 O32 Mo6 -153.9(12) . . . . ?
O34 Mo2 O29 Mo1 -57.3(12) . . . . ?
O34 Mo2 O35 Mo5 102.3(10) . . . 2_556 ?
O34 Mo3 O30 Mo1 48.8(15) . . . . ?
O34 Mo3 O37 Mo4 21.7(19) . . . . ?
O34 Mo3 O38 Mo6 -103.7(12) . . . 2_556 ?
O35 Mo2 O29 Mo1 23.2(19) . . . . ?
O35 Mo2 O34 Mo3 -103.5(12) . . . . ?
O35 Mo5 O31 Mo1 20(2) 2_556 . . . ?
O35 Mo5 O40 Mo4 56.8(9) 2_556 . . . ?
O36 Mo2 O29 Mo1 -159.3(11) . . . . ?
O36 Mo2 O34 Mo3 155.0(11) . . . . ?
O36 Mo2 O35 Mo5 -155.3(9) . . . 2_556 ?
O37 Mo3 O30 Mo1 -108.0(14) . . . . ?
O37 Mo3 O34 Mo2 29(2) . . . . ?
O37 Mo3 O38 Mo6 53.8(12) . . . 2_556 ?
O37 Mo4 O41 Mo2 -19.1(19) . . . 2_556 ?
O37 Mo4 O42 Mo6 -52.9(10) . . . 2_556 ?
O38 Mo3 O30 Mo1 -31(2) . . . . ?
O38 Mo3 O34 Mo2 103.3(12) . . . . ?
O38 Mo3 O37 Mo4 -52.3(10) . . . . ?
O38 Mo6 O32 Mo1 -29(2) 2_556 . . . ?
O38 Mo6 O44 Mo5 102.8(10) 2_556 . . . ?
O39 Mo3 O30 Mo1 151.4(13) . . . . ?
O39 Mo3 O34 Mo2 -155.4(12) . . . . ?
O39 Mo3 O37 Mo4 -153.7(9) . . . . ?
O39 Mo3 O38 Mo6 154.3(11) . . . 2_556 ?
O40 Mo4 O37 Mo3 -104.5(10) . . . . ?
O40 Mo4 O41 Mo2 54.4(10) . . . 2_556 ?
O40 Mo4 O42 Mo6 27.5(19) . . . 2_556 ?
O40 Mo5 O31 Mo1 101.6(11) . . . . ?
O41 Mo2 O29 Mo1 99.3(11) 2_556 . . . ?
O41 Mo2 O34 Mo3 -23(2) 2_556 . . . ?
O41 Mo2 O35 Mo5 -53.9(9) 2_556 . . 2_556 ?
O41 Mo4 O37 Mo3 -31.1(18) . . . . ?
O41 Mo4 O42 Mo6 104.4(10) . . . 2_556 ?
O42 Mo4 O37 Mo3 54.0(10) . . . . ?
O42 Mo4 O41 Mo2 -104.3(10) . . . 2_556 ?
O42 Mo6 O32 Mo1 -105.0(13) 2_556 . . . ?
O42 Mo6 O44 Mo5 21.9(19) 2_556 . . . ?
O43 Mo4 O37 Mo3 155.2(9) . . . . ?
O43 Mo4 O41 Mo2 154.6(10) . . . 2_556 ?
O43 Mo4 O42 Mo6 -153.9(10) . . . 2_556 ?
O44 Mo5 O31 Mo1 -55.2(11) . . . . ?
O44 Mo5 O40 Mo4 -15.2(18) . . . . ?
O44 Mo6 O32 Mo1 53.1(13) . . . . ?
O45 Mo5 O31 Mo1 -156.1(11) . . . . ?
O45 Mo5 O40 Mo4 157.9(10) . . . . ?
O46 Mo6 O32 Mo1 154.0(12) . . . . ?
O46 Mo6 O44 Mo5 -153.3(10) . . . . ?
O47 Mo7 O51 Mo8 -7.5(9) . . . . ?
O47 Mo7 O54 Mo12 36.3(9) . . . . ?
O47 Mo8 O56 Mo9 -6.8(8) . . . . ?
O47 Mo8 O57 Mo11 37.3(12) . . . 2_677 ?
O47 Mo9 O52 Mo7 -9.9(9) . . . . ?
O47 Mo9 O60 Mo10 40.2(10) . . . . ?
O47 P10 O48 Mo8 177.0(8) . . . 2_677 ?
O47 P10 O48 Mo8 -3.0(8) 2_677 . . 2_677 ?
O47 P10 O48 Mo10 113.5(9) 2_677 . . . ?
O47 P10 O48 Mo10 -66.5(9) . . . . ?
O47 P10 O48 Mo11 -121.6(11) 2_677 . . . ?
O47 P10 O48 Mo11 58.4(11) . . . . ?
O47 P10 O48 O50 -118.2(9) 2_677 . . 2_677 ?
O47 P10 O48 O50 61.8(9) . . . 2_677 ?
O47 P10 O49 Mo9 -4.5(8) 2_677 . . 2_677 ?
O47 P10 O49 Mo9 175.5(8) . . . 2_677 ?
O47 P10 O49 Mo10 -118.2(10) 2_677 . . 2_677 ?
O47 P10 O49 Mo10 61.8(10) . . . 2_677 ?
O47 P10 O49 Mo12 -60.0(11) . . . . ?
O47 P10 O49 Mo12 120.0(11) 2_677 . . . ?
O47 P10 O49 O47 180.002(7) . . . 2_677 ?
O47 P10 O49 O50 125.0(9) 2_677 . . 2_677 ?
O47 P10 O49 O50 -55.0(9) . . . 2_677 ?
O47 P10 O50 Mo7 -3.6(8) 2_677 . . 2_677 ?
O47 P10 O50 Mo7 176.4(8) . . . 2_677 ?
O47 P10 O50 Mo11 -68.5(10) . . . 2_677 ?
O47 P10 O50 Mo11 111.5(10) 2_677 . . 2_677 ?
O47 P10 O50 Mo12 50.3(11) . . . 2_677 ?
O47 P10 O50 Mo12 -129.7(11) 2_677 . . 2_677 ?
O47 P10 O50 O47 180.001(7) . . . 2_677 ?
O47 P10 O50 O48 -65.3(9) . . . 2_677 ?
O47 P10 O50 O48 114.7(9) 2_677 . . 2_677 ?
O47 P10 O50 O49 -124.9(9) 2_677 . . 2_677 ?
O47 P10 O50 O49 55.2(9) . . . 2_677 ?
O48 Mo8 O56 Mo9 -38.9(10) 2_677 . . . ?
O48 Mo8 O57 Mo11 5.6(9) 2_677 . . 2_677 ?
O48 Mo10 O64 Mo12 37.2(10) . . . 2_677 ?
O48 Mo11 O53 Mo7 37.0(10) . . . . ?
O48 Mo11 O63 Mo10 -6.8(8) . . . . ?
O48 P10 O47 Mo7 113.2(10) 2_677 . . . ?
O48 P10 O47 Mo7 -66.8(10) . . . . ?
O48 P10 O47 Mo8 -3.0(8) 2_677 . . . ?
O48 P10 O47 Mo8 177.0(8) . . . . ?
O48 P10 O47 Mo9 59.1(10) . . . . ?
O48 P10 O47 Mo9 -120.9(10) 2_677 . . . ?
O48 P10 O47 O49 63.9(9) . . . 2_677 ?
O48 P10 O47 O49 -116.1(9) 2_677 . . 2_677 ?
O48 P10 O47 O50 -63.2(8) . . . 2_677 ?
O48 P10 O47 O50 116.8(8) 2_677 . . 2_677 ?
O48 P10 O49 Mo9 109.7(10) 2_677 . . 2_677 ?
O48 P10 O49 Mo9 -70.3(10) . . . 2_677 ?
O48 P10 O49 Mo10 -3.9(7) 2_677 . . 2_677 ?
O48 P10 O49 Mo10 176.1(7) . . . 2_677 ?
O48 P10 O49 Mo12 54.3(11) . . . . ?
O48 P10 O49 Mo12 -125.7(11) 2_677 . . . ?
O48 P10 O49 O47 114.3(8) 2_677 . . 2_677 ?
O48 P10 O49 O47 -65.7(8) . . . 2_677 ?
O48 P10 O49 O50 59.2(8) . . . 2_677 ?
O48 P10 O49 O50 -120.8(8) 2_677 . . 2_677 ?
O48 P10 O50 Mo7 -118.3(10) 2_677 . . 2_677 ?
O48 P10 O50 Mo7 61.7(10) . . . 2_677 ?
O48 P10 O50 Mo11 -3.2(8) 2_677 . . 2_677 ?
O48 P10 O50 Mo11 176.8(8) . . . 2_677 ?
O48 P10 O50 Mo12 -64.4(10) . . . 2_677 ?
O48 P10 O50 Mo12 115.6(10) 2_677 . . 2_677 ?
O48 P10 O50 O47 65.3(9) . . . 2_677 ?
O48 P10 O50 O47 -114.7(9) 2_677 . . 2_677 ?
O48 P10 O50 O48 180.00(3) . . . 2_677 ?
O48 P10 O50 O49 120.4(9) 2_677 . . 2_677 ?
O48 P10 O50 O49 -59.5(9) . . . 2_677 ?
O49 Mo9 O52 Mo7 -38.2(10) 2_677 . . . ?
O49 Mo9 O60 Mo10 7.5(8) 2_677 . . . ?
O49 Mo10 O64 Mo12 8.3(8) 2_677 . . 2_677 ?
O49 Mo12 O66 Mo11 38.1(9) . . . . ?
O49 P10 O47 Mo7 -130.8(11) 2_677 . . . ?
O49 P10 O47 Mo7 49.2(11) . . . . ?
O49 P10 O47 Mo8 -66.9(10) . . . . ?
O49 P10 O47 Mo8 113.1(10) 2_677 . . . ?
O49 P10 O47 Mo9 -4.8(8) 2_677 . . . ?
O49 P10 O47 Mo9 175.2(8) . . . . ?
O49 P10 O47 O49 179.999(6) . . . 2_677 ?
O49 P10 O47 O50 -127.1(9) 2_677 . . 2_677 ?
O49 P10 O47 O50 52.9(9) . . . 2_677 ?
O49 P10 O48 Mo8 -120.6(9) 2_677 . . 2_677 ?
O49 P10 O48 Mo8 59.4(9) . . . 2_677 ?
O49 P10 O48 Mo10 175.9(8) . . . . ?
O49 P10 O48 Mo10 -4.1(8) 2_677 . . . ?
O49 P10 O48 Mo11 -59.2(11) . . . . ?
O49 P10 O48 Mo11 120.8(11) 2_677 . . . ?
O49 P10 O48 O50 -55.7(9) . . . 2_677 ?
O49 P10 O48 O50 124.3(9) 2_677 . . 2_677 ?
O49 P10 O50 Mo7 -58.8(10) . . . 2_677 ?
O49 P10 O50 Mo7 121.2(10) 2_677 . . 2_677 ?
O49 P10 O50 Mo11 -123.6(10) 2_677 . . 2_677 ?
O49 P10 O50 Mo11 56.4(10) . . . 2_677 ?
O49 P10 O50 Mo12 175.1(8) . . . 2_677 ?
O49 P10 O50 Mo12 -4.9(8) 2_677 . . 2_677 ?
O49 P10 O50 O47 124.9(9) 2_677 . . 2_677 ?
O49 P10 O50 O47 -55.1(9) . . . 2_677 ?
O49 P10 O50 O48 -120.4(9) 2_677 . . 2_677 ?
O49 P10 O50 O48 59.6(9) . . . 2_677 ?
O49 P10 O50 O49 180.002(13) . . . 2_677 ?
O50 Mo7 O51 Mo8 -40.3(11) 2_677 . . . ?
O50 Mo7 O54 Mo12 8.6(7) 2_677 . . . ?
O50 Mo11 O53 Mo7 5.3(8) 2_677 . . . ?
O50 Mo11 O63 Mo10 -36.1(10) 2_677 . . . ?
O50 Mo12 O66 Mo11 7.9(7) 2_677 . . . ?
O50 P10 O47 Mo7 176.3(8) . . . . ?
O50 P10 O47 Mo7 -3.7(8) 2_677 . . . ?
O50 P10 O47 Mo8 60.2(10) . . . . ?
O50 P10 O47 Mo8 -119.8(10) 2_677 . . . ?
O50 P10 O47 Mo9 -57.7(11) . . . . ?
O50 P10 O47 Mo9 122.3(11) 2_677 . . . ?
O50 P10 O47 O49 -52.9(9) . . . 2_677 ?
O50 P10 O47 O49 127.1(9) 2_677 . . 2_677 ?
O50 P10 O47 O50 180.003(5) . . . 2_677 ?
O50 P10 O48 Mo8 115.1(10) 2_677 . . 2_677 ?
O50 P10 O48 Mo8 -64.9(10) . . . 2_677 ?
O50 P10 O48 Mo10 -128.4(10) 2_677 . . . ?
O50 P10 O48 Mo10 51.6(10) . . . . ?
O50 P10 O48 Mo11 -3.5(8) 2_677 . . . ?
O50 P10 O48 Mo11 176.5(8) . . . . ?
O50 P10 O48 O50 180.00(3) . . . 2_677 ?
O50 P10 O49 Mo9 -129.5(11) 2_677 . . 2_677 ?
O50 P10 O49 Mo9 50.5(11) . . . 2_677 ?
O50 P10 O49 Mo10 116.9(10) 2_677 . . 2_677 ?
O50 P10 O49 Mo10 -63.1(10) . . . 2_677 ?
O50 P10 O49 Mo12 175.0(8) . . . . ?
O50 P10 O49 Mo12 -5.0(8) 2_677 . . . ?
O50 P10 O49 O47 55.0(9) . . . 2_677 ?
O50 P10 O49 O47 -125.0(9) 2_677 . . 2_677 ?
O50 P10 O49 O50 179.998(13) . . . 2_677 ?
O51 Mo7 O54 Mo12 102.0(9) . . . . ?
O51 Mo8 O56 Mo9 53.1(10) . . . . ?
O51 Mo8 O57 Mo11 7(2) . . . 2_677 ?
O52 Mo7 O51 Mo8 51.8(11) . . . . ?
O52 Mo7 O54 Mo12 8.9(16) . . . . ?
O52 Mo9 O60 Mo10 103.9(10) . . . . ?
O53 Mo7 O51 Mo8 -15(2) . . . . ?
O53 Mo7 O54 Mo12 -53.6(9) . . . . ?
O53 Mo11 O63 Mo10 -100.2(9) . . . . ?
O54 Mo7 O51 Mo8 -103.0(11) . . . . ?
O54 Mo12 O66 Mo11 -52.8(9) . . . . ?
O55 Mo7 O51 Mo8 153.2(11) . . . . ?
O55 Mo7 O54 Mo12 -153.5(9) . . . . ?
O56 Mo8 O57 Mo11 100.8(11) . . . 2_677 ?
O56 Mo9 O52 Mo7 52.4(10) . . . . ?
O56 Mo9 O60 Mo10 11.9(18) . . . . ?
O57 Mo8 O56 Mo9 -102.8(10) . . . . ?
O57 Mo11 O53 Mo7 8.1(18) 2_677 . . . ?
O57 Mo11 O63 Mo10 55.9(10) 2_677 . . . ?
O58 Mo8 O56 Mo9 -11.4(19) . . . . ?
O58 Mo8 O57 Mo11 -54.4(11) . . . 2_677 ?
O58 Mo10 O64 Mo12 101.3(9) 2_677 . . 2_677 ?
O59 Mo8 O56 Mo9 153.2(9) . . . . ?
O59 Mo8 O57 Mo11 -155.0(11) . . . 2_677 ?
O60 Mo9 O52 Mo7 -103.9(10) . . . . ?
O60 Mo10 O64 Mo12 -52.6(9) . . . 2_677 ?
O61 Mo9 O52 Mo7 -12.3(19) . . . . ?
O61 Mo9 O60 Mo10 -52.1(9) . . . . ?
O61 Mo12 O66 Mo11 103.0(9) 2_677 . . . ?
O62 Mo9 O52 Mo7 152.1(10) . . . . ?
O62 Mo9 O60 Mo10 -152.8(9) . . . . ?
O63 Mo10 O64 Mo12 11.0(18) . . . 2_677 ?
O63 Mo11 O53 Mo7 101.5(10) . . . . ?
O64 Mo12 O66 Mo11 11.0(17) 2_677 . . . ?
O65 Mo10 O64 Mo12 -153.4(9) . . . 2_677 ?
O66 Mo11 O53 Mo7 -54.7(9) . . . . ?
O66 Mo11 O63 Mo10 -6.7(18) . . . . ?
O67 Mo11 O53 Mo7 -154.6(9) . . . . ?
O67 Mo11 O63 Mo10 155.8(9) . . . . ?
O68 Mo12 O66 Mo11 -153.0(9) . . . . ?
C1 P1 O1 Eu1 4(2) . . . . ?
C1 P1 O2 C3 -66.7(16) . . . . ?
C1 P1 O3 C5 -146(2) . . . . ?
C2 P2 O4 Eu1 -31.8(18) . . . . ?
C2 P2 O5 C7 -61.1(19) . . . . ?
C2 P2 O6 C9 -175.2(16) . . . . ?
C6 C5 O3 P1 -123(4) . . . . ?
C11 P3 O7 Eu1 15(2) . . . . ?
C11 P3 O8 C13 -170.0(15) . . . . ?
C11 P3 O9 C15 -66.5(15) . . . . ?
C12 P4 O10 Eu1 -12.3(19) . . . . ?
C12 P4 O11 C17 -65.1(18) . . . . ?
C12 P4 O12 C19 -155.5(18) . . . . ?
C21 P5 O13 Eu1 11.1(19) . . . . ?
C21 P5 O14 C23 -157.0(17) . . . . ?
C21 P5 O15 C25 -71.2(15) . . . . ?
C22 P6 O16 Eu1 6(2) . . . . ?
C22 P6 O17 C27 -66.2(19) . . . . ?
C22 P6 O18 C29 -171(2) . . . . ?
C31 P7 O19 Eu1 -16.5(17) . . . . ?
C31 P7 O20 C33 -57.9(14) . . . . ?
C31 P7 O21 C36 -143(5) . . . . ?
C32 P8 O22 Eu1 5.4(19) . . . . ?
C32 P8 O23 C37 -135.9(14) . . . . ?
C32 P8 O24 C39 -150.1(17) . . . . ?
O3 P1 O1 Eu1 -122.7(17) . . . . ?
O3 P1 O2 C3 43.4(17) . . . . ?
O3 P1 C1 C2 69.0(16) . . . . ?
